data_7132516
loop_
_publ_author_name
'Mondal, Rahul'
'Evans, Matthew J.'
'Nguyen, Dat T.'
'Rajeshkumar, Thayalan'
'Maron, Laurent'
'Jones, Cameron'

_publ_section_title
;
 Steric control of Mg-Mg bond formation <i>vs.</i> N<sub>2</sub>
 activation in the reduction of bulky magnesium diamide complexes.
;
_journal_issue 8
_journal_name_full 'Chemical communications (Cambridge, England)'
_journal_page_first 1016
_journal_page_last 1019
_journal_paper_doi 10.1039/d3cc05787a
_journal_volume 60
_journal_year 2024
_chemical_formula_sum 'C113 H168 K2 Mg2 N4 O2'
_chemical_formula_weight 1741.32
_space_group_crystal_system triclinic
_space_group_IT_number 2
_space_group_name_Hall '-P 1'
_space_group_name_H-M_alt 'P -1'
_atom_sites_solution_hydrogens geom
_audit_creation_method SHELXL-2018/3
_audit_update_record
;
2023-11-22 deposited with the CCDC.	2023-12-19 downloaded from the CCDC.
;
_cell_angle_alpha 102.560(2)
_cell_angle_beta 105.430(2)
_cell_angle_gamma 92.826(2)
_cell_formula_units_Z 2
_cell_length_a 17.4631(4)
_cell_length_b 18.2690(3)
_cell_length_c 19.2800(3)
_cell_measurement_reflns_used 37663
_cell_measurement_temperature 123.01(10)
_cell_measurement_theta_max 79.4330
_cell_measurement_theta_min 4.0670
_cell_volume 5749.7(2)
_computing_structure_refinement 'SHELXL-2018/3 (Sheldrick, 2018)'
_computing_structure_solution 'SHELXT 2018/2 (Sheldrick, 2018)'
_diffrn_ambient_temperature 123.01(10)
_diffrn_detector 'Hybrid Pixel Array Detector'
_diffrn_detector_area_resol_mean 10.0000
_diffrn_detector_type HyPix
_diffrn_measured_fraction_theta_full 0.992
_diffrn_measured_fraction_theta_max 0.948
_diffrn_measurement_device 'four-circle diffractometer'
_diffrn_measurement_device_type 'XtaLAB Synergy, Dualflex, HyPix'
_diffrn_measurement_method 'w/ scans'
_diffrn_radiation_type CuK\a
_diffrn_radiation_wavelength 1.54184
_diffrn_reflns_av_R_equivalents 0.0731
_diffrn_reflns_av_unetI/netI 0.0478
_diffrn_reflns_Laue_measured_fraction_full 0.992
_diffrn_reflns_Laue_measured_fraction_max 0.948
_diffrn_reflns_limit_h_max 22
_diffrn_reflns_limit_h_min -22
_diffrn_reflns_limit_k_max 22
_diffrn_reflns_limit_k_min -23
_diffrn_reflns_limit_l_max 24
_diffrn_reflns_limit_l_min -19
_diffrn_reflns_number 82755
_diffrn_reflns_point_group_measured_fraction_full 0.992
_diffrn_reflns_point_group_measured_fraction_max 0.948
_diffrn_reflns_theta_full 67.684
_diffrn_reflns_theta_max 81.578
_diffrn_reflns_theta_min 3.756
_diffrn_source 'micro-focus sealed X-ray tube'
_exptl_absorpt_coefficient_mu 1.168
_exptl_absorpt_correction_T_max 1.00000
_exptl_absorpt_correction_T_min 0.86378
_exptl_absorpt_correction_type multi-scan
_exptl_absorpt_process_details
;
CrysAlisPro 1.171.42.70a (Rigaku Oxford Diffraction, 2022)
Empirical absorption correction using spherical harmonics,
implemented in SCALE3 ABSPACK scaling algorithm.
;
_exptl_crystal_colour yellow
_exptl_crystal_density_diffrn 1.006
_exptl_crystal_description plate
_exptl_crystal_F_000 1904
_exptl_crystal_size_max 0.352
_exptl_crystal_size_mid 0.254
_exptl_crystal_size_min 0.161
_refine_diff_density_max 1.227
_refine_diff_density_min -0.662
_refine_diff_density_rms 0.086
_refine_ls_extinction_method none
_refine_ls_goodness_of_fit_ref 1.098
_refine_ls_hydrogen_treatment constr
_refine_ls_matrix_type full
_refine_ls_number_parameters 1350
_refine_ls_number_reflns 24135
_refine_ls_number_restraints 712
_refine_ls_restrained_S_all 1.093
_refine_ls_R_factor_all 0.1254
_refine_ls_R_factor_gt 0.0959
_refine_ls_shift/su_max 0.001
_refine_ls_shift/su_mean 0.000
_refine_ls_structure_factor_coef Fsqd
_refine_ls_weighting_details 'w=1/[\s^2^(Fo^2^)+(0.1231P)^2^+9.7564P] where P=(Fo^2^+2Fc^2^)/3'
_refine_ls_weighting_scheme calc
_refine_ls_wR_factor_gt 0.2554
_refine_ls_wR_factor_ref 0.2782
_reflns_Friedel_coverage 0.000
_reflns_number_gt 18586
_reflns_number_total 24135
_reflns_threshold_expression 'I > 2\s(I)'
_cod_data_source_file d3cc05787a2.cif
_cod_data_source_block cj1631
_cod_depositor_comments 'Adding full bibliography for 7132515--7132520.cif.'
_cod_database_code 7132516
_shelx_shelxl_version_number 2018/3
_shelx_space_group_comment
;
The symmetry employed for this shelxl refinement is uniquely defined
by the following loop, which should always be used as a source of
symmetry information in preference to the above space-group names.
They are only intended as comments.
;

loop_
_space_group_symop_operation_xyz
'x, y, z'
'-x, -y, -z'

loop_
_atom_site_label
_atom_site_type_symbol
_atom_site_fract_x
_atom_site_fract_y
_atom_site_fract_z
_atom_site_U_iso_or_equiv
_atom_site_adp_type
_atom_site_occupancy
_atom_site_site_symmetry_order
_atom_site_calc_flag
_atom_site_refinement_flags_posn
_atom_site_refinement_flags_adp
_atom_site_refinement_flags_occupancy
_atom_site_disorder_assembly
_atom_site_disorder_group
K1 K 0.53877(5) 0.57576(4) 0.21865(4) 0.03899(18) Uani 1 1 d . . . . .
K2 K 0.87749(5) 0.78919(5) 0.44210(5) 0.0455(2) Uani 1 1 d . . . . .
Mg1 Mg 0.63867(6) 0.72906(6) 0.35166(6) 0.0299(2) Uani 1 1 d . . . . .
Mg2 Mg 0.77224(6) 0.66522(6) 0.28228(6) 0.0313(2) Uani 1 1 d . . . . .
O1 O 0.53853(12) 0.66420(12) 0.36834(11) 0.0289(4) Uani 1 1 d . . . . .
O2 O 0.89201(13) 0.64433(13) 0.34161(13) 0.0332(5) Uani 1 1 d . . . . .
N1 N 0.53177(16) 0.75023(15) 0.27452(15) 0.0307(5) Uani 1 1 d . . . . .
N2 N 0.66416(15) 0.74712(15) 0.46835(14) 0.0303(5) Uani 1 1 d . . . . .
N3 N 0.77090(15) 0.54639(15) 0.25497(15) 0.0301(5) Uani 1 1 d . . . . .
N4 N 0.85389(17) 0.74855(16) 0.26755(17) 0.0381(6) Uani 1 1 d . . . . .
C1 C 0.5252(2) 0.80708(19) 0.23332(17) 0.0335(7) Uani 1 1 d . . . . .
C2 C 0.5498(2) 0.7965(2) 0.16821(18) 0.0363(7) Uani 1 1 d . . . . .
C3 C 0.5457(2) 0.8546(2) 0.1302(2) 0.0440(8) Uani 1 1 d D U . . .
H3 H 0.562904 0.847129 0.086680 0.053 Uiso 1 1 calc R U . . .
C4 C 0.5172(3) 0.9223(2) 0.1543(2) 0.0477(9) Uani 1 1 d D U . . .
C5 C 0.4916(2) 0.9311(2) 0.2171(2) 0.0447(8) Uani 1 1 d D U . . .
H5 H 0.470243 0.976395 0.233283 0.054 Uiso 1 1 calc R U . . .
C6 C 0.4958(2) 0.8762(2) 0.2577(2) 0.0402(8) Uani 1 1 d . . . . .
C7 C 0.5769(2) 0.7220(2) 0.13734(19) 0.0373(7) Uani 1 1 d . . . . .
H7 H 0.604791 0.701586 0.180335 0.045 Uiso 1 1 calc R U . . .
C8 C 0.5028(2) 0.6658(2) 0.09176(19) 0.0384(7) Uani 1 1 d . . . . .
H8A H 0.465908 0.663519 0.121821 0.058 Uiso 1 1 calc R U . . .
H8B H 0.519386 0.615661 0.077101 0.058 Uiso 1 1 calc R U . . .
H8C H 0.476071 0.682581 0.047353 0.058 Uiso 1 1 calc R U . . .
C9 C 0.6349(2) 0.7275(2) 0.0917(2) 0.0451(8) Uani 1 1 d . . . . .
H9A H 0.607754 0.743305 0.046775 0.068 Uiso 1 1 calc R U . . .
H9B H 0.653436 0.678136 0.077797 0.068 Uiso 1 1 calc R U . . .
H9C H 0.680729 0.764658 0.120980 0.068 Uiso 1 1 calc R U . . .
C10 C 0.5128(9) 0.9828(6) 0.1111(7) 0.054(8) Uani 0.364(17) 1 d D U P A 1
H10 H 0.484736 0.957631 0.058172 0.065 Uiso 0.364(17) 1 calc R U P A 1
C11 C 0.5976(8) 1.0126(10) 0.1133(11) 0.071(5) Uani 0.364(17) 1 d D U P A 1
H11A H 0.630751 1.028617 0.164922 0.106 Uiso 0.364(17) 1 calc R U P A 1
H11B H 0.594918 1.055751 0.090447 0.106 Uiso 0.364(17) 1 calc R U P A 1
H11C H 0.621216 0.972565 0.086027 0.106 Uiso 0.364(17) 1 calc R U P A 1
C12 C 0.4668(12) 1.0494(10) 0.1333(13) 0.086(6) Uani 0.364(17) 1 d D U P A 1
H12A H 0.412349 1.030172 0.130555 0.129 Uiso 0.364(17) 1 calc R U P A 1
H12B H 0.464388 1.082753 0.099492 0.129 Uiso 0.364(17) 1 calc R U P A 1
H12C H 0.494141 1.077596 0.184111 0.129 Uiso 0.364(17) 1 calc R U P A 1
C13 C 0.4689(3) 0.8936(2) 0.3283(2) 0.0452(9) Uani 1 1 d . . . . .
H13 H 0.480744 0.851118 0.353191 0.054 Uiso 1 1 calc R U . . .
C14 C 0.5154(3) 0.9657(2) 0.3816(2) 0.0556(11) Uani 1 1 d . . . . .
H14A H 0.498929 1.009170 0.361418 0.083 Uiso 1 1 calc R U . . .
H14B H 0.572766 0.963531 0.388025 0.083 Uiso 1 1 calc R U . . .
H14C H 0.504458 0.971000 0.429593 0.083 Uiso 1 1 calc R U . . .
C15 C 0.3787(3) 0.9000(3) 0.3122(3) 0.0564(11) Uani 1 1 d . . . . .
H15A H 0.364154 0.909518 0.358780 0.085 Uiso 1 1 calc R U . . .
H15B H 0.348864 0.852816 0.279217 0.085 Uiso 1 1 calc R U . . .
H15C H 0.365747 0.941790 0.288312 0.085 Uiso 1 1 calc R U . . .
C16 C 0.46118(18) 0.66878(18) 0.32390(17) 0.0310(6) Uani 1 1 d . . . . .
C17 C 0.45984(19) 0.71422(18) 0.27315(17) 0.0313(6) Uani 1 1 d . . . . .
C18 C 0.3831(2) 0.7157(2) 0.22542(18) 0.0361(7) Uani 1 1 d . . . . .
H18 H 0.377983 0.742546 0.187669 0.043 Uiso 1 1 calc R U . . .
C19 C 0.3150(2) 0.6787(2) 0.2326(2) 0.0379(7) Uani 1 1 d . . . . .
C20 C 0.3202(2) 0.6391(2) 0.2873(2) 0.0375(7) Uani 1 1 d . . . . .
H20 H 0.272941 0.615745 0.292506 0.045 Uiso 1 1 calc R U . . .
C21 C 0.39492(19) 0.63348(18) 0.33489(18) 0.0323(7) Uani 1 1 d . . . . .
C22 C 0.4085(2) 0.59047(19) 0.39577(19) 0.0349(7) Uani 1 1 d . . . . .
C23 C 0.47942(19) 0.63437(18) 0.45993(18) 0.0327(7) Uani 1 1 d . . . . .
C24 C 0.4851(2) 0.6437(2) 0.5353(2) 0.0372(7) Uani 1 1 d . . . . .
H24 H 0.443594 0.620961 0.549649 0.045 Uiso 1 1 calc R U . . .
C25 C 0.5513(2) 0.6861(2) 0.58924(18) 0.0370(7) Uani 1 1 d . . . . .
C26 C 0.6125(2) 0.7198(2) 0.56910(18) 0.0356(7) Uani 1 1 d . . . . .
H26 H 0.657277 0.748228 0.606820 0.043 Uiso 1 1 calc R U . . .
C27 C 0.61006(19) 0.71301(17) 0.49456(17) 0.0305(6) Uani 1 1 d . . . . .
C28 C 0.54207(19) 0.66885(18) 0.44309(17) 0.0298(6) Uani 1 1 d . . . . .
C29 C 0.2230(3) 0.6249(4) 0.1041(3) 0.0772(16) Uani 1 1 d D . . . .
H29A H 0.169206 0.625471 0.071907 0.116 Uiso 1 1 calc R U . . .
H29B H 0.229310 0.574065 0.111950 0.116 Uiso 1 1 calc R U . . .
H29C H 0.262869 0.639389 0.080732 0.116 Uiso 1 1 calc R U . . .
C30 C 0.2346(2) 0.6808(2) 0.1787(2) 0.0485(9) Uani 1 1 d D . . . .
H30A H 0.230594 0.732406 0.170821 0.058 Uiso 1 1 calc R U . . .
H30B H 0.191469 0.668546 0.200209 0.058 Uiso 1 1 calc R U . . .
C31 C 0.4295(2) 0.5113(2) 0.3651(2) 0.0437(8) Uani 1 1 d . . . . .
H31A H 0.475876 0.516008 0.346130 0.066 Uiso 1 1 calc R U . . .
H31B H 0.383809 0.483086 0.324807 0.066 Uiso 1 1 calc R U . . .
H31C H 0.442213 0.484316 0.404720 0.066 Uiso 1 1 calc R U . . .
C32 C 0.3335(2) 0.5808(2) 0.4214(2) 0.0456(9) Uani 1 1 d . . . . .
H32A H 0.344223 0.552471 0.459948 0.068 Uiso 1 1 calc R U . . .
H32B H 0.289296 0.553291 0.379197 0.068 Uiso 1 1 calc R U . . .
H32C H 0.319098 0.630623 0.441315 0.068 Uiso 1 1 calc R U . . .
C33 C 0.5394(5) 0.7804(3) 0.7010(3) 0.099(2) Uani 1 1 d D . . . .
H33A H 0.484102 0.787129 0.676992 0.149 Uiso 1 1 calc R U . . .
H33B H 0.576077 0.816378 0.690900 0.149 Uiso 1 1 calc R U . . .
H33C H 0.547780 0.789191 0.754562 0.149 Uiso 1 1 calc R U . . .
C34 C 0.5552(3) 0.7007(2) 0.6707(2) 0.0487(9) Uani 1 1 d D . . . .
H34A H 0.515218 0.664470 0.677255 0.058 Uiso 1 1 calc R U . . .
H34B H 0.608803 0.692141 0.699214 0.058 Uiso 1 1 calc R U . . .
C35 C 0.73787(19) 0.78092(18) 0.51989(17) 0.0312(6) Uani 1 1 d . . . . .
C36 C 0.7577(2) 0.86036(19) 0.53518(19) 0.0367(7) Uani 1 1 d . . . . .
C37 C 0.8345(2) 0.8929(2) 0.5802(2) 0.0461(9) Uani 1 1 d D U . . .
H37 H 0.847845 0.945785 0.589018 0.055 Uiso 1 1 calc R U . . .
C38 C 0.8912(2) 0.8504(2) 0.6120(2) 0.0502(10) Uani 1 1 d D U . . .
C39 C 0.8699(2) 0.7736(2) 0.6000(2) 0.0425(8) Uani 1 1 d D U . . .
H39 H 0.907423 0.744313 0.623565 0.051 Uiso 1 1 calc R U . . .
C40 C 0.7950(2) 0.73753(19) 0.55436(18) 0.0349(7) Uani 1 1 d . . . . .
C41 C 0.6940(2) 0.90950(19) 0.5089(2) 0.0409(8) Uani 1 1 d . . . . .
H41 H 0.667066 0.887327 0.455112 0.049 Uiso 1 1 calc R U . . .
C42 C 0.6308(3) 0.9087(2) 0.5514(2) 0.0501(9) Uani 1 1 d . . . . .
H42A H 0.605039 0.857059 0.541108 0.075 Uiso 1 1 calc R U . . .
H42B H 0.590470 0.941633 0.535458 0.075 Uiso 1 1 calc R U . . .
H42C H 0.656726 0.926825 0.604723 0.075 Uiso 1 1 calc R U . . .
C43 C 0.7252(3) 0.9912(2) 0.5180(2) 0.0522(10) Uani 1 1 d . . . . .
H43A H 0.745005 1.016163 0.570846 0.078 Uiso 1 1 calc R U . . .
H43B H 0.681884 1.017358 0.493934 0.078 Uiso 1 1 calc R U . . .
H43C H 0.768865 0.992900 0.495051 0.078 Uiso 1 1 calc R U . . .
C44 C 0.9702(5) 0.8870(5) 0.6679(8) 0.061(4) Uani 0.5 1 d D U P B 1
H44 H 0.972962 0.858268 0.706975 0.073 Uiso 0.5 1 calc R U P B 1
C45 C 0.9766(10) 0.9660(7) 0.7124(8) 0.076(4) Uani 0.5 1 d D U P B 1
H45A H 1.032048 0.982193 0.742438 0.114 Uiso 0.5 1 calc R U P B 1
H45B H 0.941750 0.968158 0.744963 0.114 Uiso 0.5 1 calc R U P B 1
H45C H 0.960126 0.999405 0.679001 0.114 Uiso 0.5 1 calc R U P B 1
C46 C 1.0389(8) 0.8603(8) 0.6395(8) 0.071(4) Uani 0.5 1 d D U P B 1
H46A H 1.042354 0.883784 0.599088 0.107 Uiso 0.5 1 calc R U P B 1
H46B H 1.030267 0.805325 0.621083 0.107 Uiso 0.5 1 calc R U P B 1
H46C H 1.088867 0.874578 0.679739 0.107 Uiso 0.5 1 calc R U P B 1
C47 C 0.7780(2) 0.65312(19) 0.54372(19) 0.0362(7) Uani 1 1 d . . . . .
H47 H 0.721402 0.637521 0.512673 0.043 Uiso 1 1 calc R U . . .
C48 C 0.7865(3) 0.6308(2) 0.6170(2) 0.0493(9) Uani 1 1 d . . . . .
H48A H 0.842050 0.643878 0.647983 0.074 Uiso 1 1 calc R U . . .
H48B H 0.771815 0.576301 0.607339 0.074 Uiso 1 1 calc R U . . .
H48C H 0.751183 0.657889 0.642873 0.074 Uiso 1 1 calc R U . . .
C49 C 0.8317(2) 0.6103(2) 0.5024(2) 0.0421(8) Uani 1 1 d . . . . .
H49A H 0.824008 0.623110 0.454391 0.063 Uiso 1 1 calc R U . . .
H49B H 0.817953 0.555917 0.494534 0.063 Uiso 1 1 calc R U . . .
H49C H 0.887733 0.624455 0.531736 0.063 Uiso 1 1 calc R U . . .
C50 C 0.70033(18) 0.49552(17) 0.22140(17) 0.0299(6) Uani 1 1 d . . . . .
C51 C 0.66293(19) 0.48530(18) 0.14405(17) 0.0313(6) Uani 1 1 d . . . . .
C52 C 0.5882(2) 0.44200(19) 0.11211(18) 0.0342(7) Uani 1 1 d . . . . .
H52 H 0.562964 0.436691 0.060861 0.041 Uiso 1 1 calc R U . . .
C53 C 0.5497(2) 0.40662(19) 0.15227(18) 0.0356(7) Uani 1 1 d D . . . .
C54 C 0.5887(2) 0.41456(19) 0.22741(18) 0.0346(7) Uani 1 1 d . . . . .
H54 H 0.564070 0.389374 0.255513 0.042 Uiso 1 1 calc R U . . .
C55 C 0.66290(19) 0.45849(18) 0.26287(18) 0.0314(6) Uani 1 1 d . . . . .
C56 C 0.7069(2) 0.5154(2) 0.09598(18) 0.0359(7) Uani 1 1 d . . . . .
H56 H 0.728235 0.569276 0.120910 0.043 Uiso 1 1 calc R U . . .
C57 C 0.7781(2) 0.4710(3) 0.0903(2) 0.0474(9) Uani 1 1 d . . . . .
H57A H 0.815857 0.478287 0.139648 0.071 Uiso 1 1 calc R U . . .
H57B H 0.804919 0.489063 0.057516 0.071 Uiso 1 1 calc R U . . .
H57C H 0.759048 0.417202 0.070057 0.071 Uiso 1 1 calc R U . . .
C58 C 0.6544(2) 0.5129(2) 0.01759(19) 0.0429(8) Uani 1 1 d . . . . .
H58A H 0.636484 0.460234 -0.009468 0.064 Uiso 1 1 calc R U . . .
H58B H 0.685338 0.537045 -0.008581 0.064 Uiso 1 1 calc R U . . .
H58C H 0.607742 0.539747 0.020761 0.064 Uiso 1 1 calc R U . . .
C59 C 0.4685(2) 0.3602(2) 0.1150(2) 0.0474(9) Uani 1 1 d D U . . .
H59 H 0.452533 0.363400 0.062093 0.057 Uiso 1 1 calc R U . . .
C60 C 0.4744(3) 0.2767(2) 0.1153(3) 0.0756(17) Uani 1 1 d D U . . .
H60A H 0.496116 0.272087 0.166403 0.113 Uiso 1 1 calc R U . . .
H60B H 0.509807 0.256386 0.085866 0.113 Uiso 1 1 calc R U . . .
H60C H 0.421117 0.248340 0.093968 0.113 Uiso 1 1 calc R U . . .
C61 C 0.4043(2) 0.3914(3) 0.1493(2) 0.0719(16) Uani 1 1 d D U . . .
H61A H 0.353682 0.358758 0.125184 0.108 Uiso 1 1 calc R U . . .
H61B H 0.397395 0.442452 0.142270 0.108 Uiso 1 1 calc R U . . .
H61C H 0.420314 0.393023 0.202347 0.108 Uiso 1 1 calc R U . . .
C62 C 0.6990(2) 0.46445(19) 0.34502(17) 0.0322(7) Uani 1 1 d . . . . .
H62 H 0.752071 0.495783 0.360923 0.039 Uiso 1 1 calc R U . . .
C63 C 0.7133(2) 0.3869(2) 0.3620(2) 0.0443(8) Uani 1 1 d . . . . .
H63A H 0.661753 0.356473 0.350804 0.066 Uiso 1 1 calc R U . . .
H63B H 0.741936 0.393815 0.414517 0.066 Uiso 1 1 calc R U . . .
H63C H 0.745214 0.361048 0.331462 0.066 Uiso 1 1 calc R U . . .
C64 C 0.6469(2) 0.5041(2) 0.39042(19) 0.0389(7) Uani 1 1 d . . . . .
H64A H 0.641164 0.554813 0.381992 0.058 Uiso 1 1 calc R U . . .
H64B H 0.672082 0.507960 0.443167 0.058 Uiso 1 1 calc R U . . .
H64C H 0.594061 0.475010 0.375226 0.058 Uiso 1 1 calc R U . . .
C65 C 0.90525(19) 0.56804(19) 0.33285(19) 0.0342(7) Uani 1 1 d . . . . .
C66 C 0.83912(19) 0.51717(18) 0.28707(17) 0.0313(6) Uani 1 1 d . . . . .
C67 C 0.8517(2) 0.44070(19) 0.2785(2) 0.0368(7) Uani 1 1 d . . . . .
H67 H 0.809310 0.403093 0.248680 0.044 Uiso 1 1 calc R U . . .
C68 C 0.9251(2) 0.4185(2) 0.3128(2) 0.0425(8) Uani 1 1 d D . . . .
C69 C 0.9887(2) 0.4723(2) 0.3547(2) 0.0435(8) Uani 1 1 d . . . . .
H69 H 1.038707 0.456708 0.376526 0.052 Uiso 1 1 calc R U . . .
C70 C 0.9799(2) 0.5493(2) 0.3651(2) 0.0381(7) Uani 1 1 d . . . . .
C71 C 1.0472(2) 0.6134(2) 0.4087(2) 0.0419(8) Uani 1 1 d . . . . .
C72 C 1.0343(2) 0.6790(2) 0.3714(2) 0.0423(8) Uani 1 1 d . . . . .
C73 C 1.0955(2) 0.7292(3) 0.3682(3) 0.0609(12) Uani 1 1 d D U . . .
H73 H 1.149729 0.722934 0.389612 0.073 Uiso 1 1 calc R U . . .
C74 C 1.0774(3) 0.7888(3) 0.3337(3) 0.0728(15) Uani 1 1 d D U . . .
C75 C 0.9988(2) 0.7975(3) 0.3008(3) 0.0625(13) Uani 1 1 d D U . . .
H75 H 0.987819 0.838643 0.278263 0.075 Uiso 1 1 calc R U . . .
C76 C 0.9349(2) 0.7475(2) 0.2998(2) 0.0427(8) Uani 1 1 d . . . . .
C77 C 0.95711(19) 0.6918(2) 0.3394(2) 0.0366(7) Uani 1 1 d . . . . .
C78 C 0.9559(5) 0.3034(3) 0.2304(3) 0.0874(19) Uani 1 1 d D . . . .
H78A H 0.915095 0.312764 0.188289 0.131 Uiso 1 1 calc R U . . .
H78B H 0.958214 0.248906 0.223963 0.131 Uiso 1 1 calc R U . . .
H78C H 1.008073 0.327935 0.232850 0.131 Uiso 1 1 calc R U . . .
C79 C 0.9349(3) 0.3350(2) 0.3013(2) 0.0531(10) Uani 1 1 d D . . . .
H79A H 0.977469 0.327279 0.343722 0.064 Uiso 1 1 calc R U . . .
H79B H 0.884447 0.306986 0.300222 0.064 Uiso 1 1 calc R U . . .
C80 C 1.1295(2) 0.5866(2) 0.4122(3) 0.0527(10) Uani 1 1 d . . . . .
H80A H 1.136172 0.545356 0.437666 0.079 Uiso 1 1 calc R U . . .
H80B H 1.171210 0.628583 0.439485 0.079 Uiso 1 1 calc R U . . .
H80C H 1.133903 0.568669 0.361853 0.079 Uiso 1 1 calc R U . . .
C81 C 1.0418(2) 0.6393(3) 0.4889(2) 0.0528(10) Uani 1 1 d . . . . .
H81A H 0.989774 0.657494 0.488076 0.079 Uiso 1 1 calc R U . . .
H81B H 1.084532 0.680090 0.516941 0.079 Uiso 1 1 calc R U . . .
H81C H 1.047626 0.596685 0.512471 0.079 Uiso 1 1 calc R U . . .
C82 C 1.1404(5) 0.8667(5) 0.2608(5) 0.092(3) Uani 0.807(15) 1 d D U P C 1
H82A H 1.140230 0.822355 0.221557 0.137 Uiso 0.807(15) 1 calc R U P C 1
H82B H 1.186564 0.903206 0.268106 0.137 Uiso 0.807(15) 1 calc R U P C 1
H82C H 1.091053 0.889939 0.246600 0.137 Uiso 0.807(15) 1 calc R U P C 1
C83 C 1.1457(4) 0.8427(5) 0.3323(5) 0.091(4) Uani 0.807(15) 1 d D U P C 1
H83A H 1.150886 0.888866 0.371991 0.110 Uiso 0.807(15) 1 calc R U P C 1
H83B H 1.195685 0.818930 0.345116 0.110 Uiso 0.807(15) 1 calc R U P C 1
C84 C 0.8385(2) 0.7982(2) 0.2177(2) 0.0457(9) Uani 1 1 d . . . . .
C85 C 0.8065(2) 0.8662(2) 0.2379(2) 0.0462(9) Uani 1 1 d . . . . .
C86 C 0.7938(3) 0.9149(3) 0.1899(3) 0.0572(11) Uani 1 1 d D U . . .
H86 H 0.771714 0.960516 0.203724 0.069 Uiso 1 1 calc R U . . .
C87 C 0.8122(3) 0.8989(3) 0.1235(3) 0.0663(12) Uani 1 1 d D U . . .
C88 C 0.8419(3) 0.8312(3) 0.1040(3) 0.0627(12) Uani 1 1 d D U . . .
H88 H 0.853683 0.818932 0.057720 0.075 Uiso 1 1 calc R U . . .
C89 C 0.8555(2) 0.7798(3) 0.1489(2) 0.0518(10) Uani 1 1 d . . . . .
C90 C 0.7893(2) 0.8887(2) 0.3124(2) 0.0468(9) Uani 1 1 d . . . . .
H90 H 0.774960 0.841128 0.326090 0.056 Uiso 1 1 calc R U . . .
C91 C 0.7194(3) 0.9367(2) 0.3128(3) 0.0558(11) Uani 1 1 d . . . . .
H91A H 0.734912 0.986988 0.307401 0.084 Uiso 1 1 calc R U . . .
H91B H 0.706132 0.941396 0.359785 0.084 Uiso 1 1 calc R U . . .
H91C H 0.672713 0.912351 0.271616 0.084 Uiso 1 1 calc R U . . .
C92 C 0.8645(3) 0.9308(3) 0.3730(3) 0.0594(11) Uani 1 1 d . . . . .
H92A H 0.854937 0.937319 0.421704 0.089 Uiso 1 1 calc R U . . .
H92B H 0.876628 0.980434 0.364310 0.089 Uiso 1 1 calc R U . . .
H92C H 0.909812 0.901511 0.371550 0.089 Uiso 1 1 calc R U . . .
C93 C 0.7960(7) 0.9520(5) 0.0718(5) 0.076(5) Uani 0.528(17) 1 d D U P D 1
H93 H 0.765932 0.992723 0.091767 0.091 Uiso 0.528(17) 1 calc R U P D 1
C94 C 0.8761(8) 0.9883(10) 0.0684(8) 0.110(6) Uani 0.528(17) 1 d D U P D 1
H94A H 0.908732 1.013258 0.118681 0.165 Uiso 0.528(17) 1 calc R U P D 1
H94B H 0.865813 1.025583 0.038364 0.165 Uiso 0.528(17) 1 calc R U P D 1
H94C H 0.904586 0.949138 0.046086 0.165 Uiso 0.528(17) 1 calc R U P D 1
C95 C 0.7459(9) 0.9099(10) -0.0068(7) 0.108(5) Uani 0.528(17) 1 d D U P D 1
H95A H 0.778530 0.876142 -0.030375 0.162 Uiso 0.528(17) 1 calc R U P D 1
H95B H 0.728184 0.946512 -0.036366 0.162 Uiso 0.528(17) 1 calc R U P D 1
H95C H 0.699166 0.880160 -0.003777 0.162 Uiso 0.528(17) 1 calc R U P D 1
C96 C 0.8868(3) 0.7062(3) 0.1214(3) 0.0625(12) Uani 1 1 d . . . . .
H96 H 0.888154 0.674767 0.158140 0.075 Uiso 1 1 calc R U . . .
C97 C 0.8319(3) 0.6625(3) 0.0473(3) 0.0719(14) Uani 1 1 d . . . . .
H97A H 0.777368 0.655425 0.051155 0.108 Uiso 1 1 calc R U . . .
H97B H 0.850422 0.613141 0.033146 0.108 Uiso 1 1 calc R U . . .
H97C H 0.832538 0.690722 0.009578 0.108 Uiso 1 1 calc R U . . .
C98 C 0.9711(4) 0.7186(4) 0.1150(4) 0.094(2) Uani 1 1 d . . . . .
H98A H 0.972488 0.753756 0.083350 0.141 Uiso 1 1 calc R U . . .
H98B H 0.987201 0.670347 0.093117 0.141 Uiso 1 1 calc R U . . .
H98C H 1.008101 0.739862 0.164348 0.141 Uiso 1 1 calc R U . . .
C99 C 0.5188(6) 0.9849(4) 0.1141(5) 0.067(6) Uani 0.636(17) 1 d D U P A 2
H99 H 0.533417 0.964479 0.067370 0.081 Uiso 0.636(17) 1 calc R U P A 2
C100 C 0.4381(6) 1.0154(8) 0.0941(8) 0.085(4) Uani 0.636(17) 1 d D U P A 2
H10M H 0.398119 0.975220 0.059367 0.128 Uiso 0.636(17) 1 calc R U P A 2
H10N H 0.442633 1.057499 0.070862 0.128 Uiso 0.636(17) 1 calc R U P A 2
H10O H 0.421595 1.033024 0.139074 0.128 Uiso 0.636(17) 1 calc R U P A 2
C101 C 0.5817(7) 1.0504(6) 0.1622(8) 0.097(5) Uani 0.636(17) 1 d D U P A 2
H10P H 0.567954 1.071220 0.208060 0.146 Uiso 0.636(17) 1 calc R U P A 2
H10Q H 0.582950 1.089863 0.135064 0.146 Uiso 0.636(17) 1 calc R U P A 2
H10R H 0.634293 1.032168 0.174121 0.146 Uiso 0.636(17) 1 calc R U P A 2
C102 C 0.9777(4) 0.8836(6) 0.6519(8) 0.063(4) Uani 0.5 1 d D U P B 2
H102 H 0.996527 0.857065 0.692491 0.076 Uiso 0.5 1 calc R U P B 2
C103 C 1.0327(8) 0.8669(10) 0.6020(8) 0.079(4) Uani 0.5 1 d D U P B 2
H10A H 1.013718 0.887961 0.558690 0.118 Uiso 0.5 1 calc R U P B 2
H10B H 1.032410 0.812208 0.585719 0.118 Uiso 0.5 1 calc R U P B 2
H10C H 1.087209 0.889925 0.629681 0.118 Uiso 0.5 1 calc R U P B 2
C104 C 0.9847(9) 0.9665(7) 0.6892(8) 0.059(3) Uani 0.5 1 d D U P B 2
H10D H 1.037488 0.981855 0.725172 0.089 Uiso 0.5 1 calc R U P B 2
H10E H 0.943180 0.975122 0.714760 0.089 Uiso 0.5 1 calc R U P B 2
H10F H 0.977827 0.996238 0.651778 0.089 Uiso 0.5 1 calc R U P B 2
C105 C 1.176(2) 0.831(2) 0.2983(17) 0.077(8) Uani 0.193(15) 1 d D U P C 2
H10U H 1.132989 0.809297 0.252748 0.115 Uiso 0.193(15) 1 calc R U P C 2
H10V H 1.210925 0.793039 0.310609 0.115 Uiso 0.193(15) 1 calc R U P C 2
H10W H 1.206910 0.873719 0.290911 0.115 Uiso 0.193(15) 1 calc R U P C 2
C106 C 1.1393(7) 0.8598(7) 0.3619(12) 0.058(6) Uani 0.193(15) 1 d D U P C 2
H10S H 1.115124 0.907452 0.359693 0.069 Uiso 0.193(15) 1 calc R U P C 2
H10T H 1.176290 0.863378 0.411660 0.069 Uiso 0.193(15) 1 calc R U P C 2
C107 C 0.8013(10) 0.9536(6) 0.0736(6) 0.105(8) Uani 0.472(17) 1 d D U P D 2
H107 H 0.834391 0.938446 0.038925 0.126 Uiso 0.472(17) 1 calc R U P D 2
C108 C 0.7141(11) 0.9410(17) 0.0257(16) 0.156(11) Uani 0.472(17) 1 d D U P D 2
H10G H 0.679023 0.954859 0.057428 0.234 Uiso 0.472(17) 1 calc R U P D 2
H10H H 0.700227 0.887747 -0.000611 0.234 Uiso 0.472(17) 1 calc R U P D 2
H10I H 0.707366 0.972412 -0.010262 0.234 Uiso 0.472(17) 1 calc R U P D 2
C109 C 0.8333(17) 1.0351(8) 0.1158(11) 0.157(11) Uani 0.472(17) 1 d D U P D 2
H10J H 0.824333 1.067888 0.081113 0.235 Uiso 0.472(17) 1 calc R U P D 2
H10K H 0.890688 1.038062 0.140032 0.235 Uiso 0.472(17) 1 calc R U P D 2
H10L H 0.805317 1.051412 0.153382 0.235 Uiso 0.472(17) 1 calc R U P D 2
C110 C 0.7690(13) 0.1329(10) -0.0883(8) 0.261(10) Uani 1 1 d D U . E 1
H11D H 0.765040 0.141148 -0.137595 0.391 Uiso 1 1 calc R U . E 1
H11E H 0.754879 0.079174 -0.092469 0.391 Uiso 1 1 calc R U . E 1
H11F H 0.823827 0.148570 -0.056413 0.391 Uiso 1 1 calc R U . E 1
C111 C 0.7122(9) 0.1787(8) -0.0549(6) 0.190(6) Uani 1 1 d D U . E 1
H11G H 0.713590 0.228729 -0.066747 0.227 Uiso 1 1 calc R U . E 1
H11H H 0.657108 0.152964 -0.077844 0.227 Uiso 1 1 calc R U . E 1
C112 C 0.7317(9) 0.1894(7) 0.0262(5) 0.173(5) Uani 1 1 d D U . E 1
H11I H 0.787644 0.213119 0.048501 0.208 Uiso 1 1 calc R U . E 1
H11J H 0.728772 0.139181 0.037470 0.208 Uiso 1 1 calc R U . E 1
C113 C 0.6794(9) 0.2364(8) 0.0626(7) 0.185(5) Uani 1 1 d D U . E 1
H11K H 0.623385 0.212757 0.041366 0.222 Uiso 1 1 calc R U . E 1
H11L H 0.682195 0.286936 0.052086 0.222 Uiso 1 1 calc R U . E 1
C114 C 0.7035(7) 0.2450(7) 0.1457(6) 0.177(5) Uani 1 1 d D U . E 1
H11M H 0.660534 0.220492 0.159575 0.266 Uiso 1 1 calc R U . E 1
H11N H 0.713065 0.298712 0.170799 0.266 Uiso 1 1 calc R U . E 1
H11O H 0.752471 0.221273 0.160468 0.266 Uiso 1 1 calc R U . E 1
C115 C 0.5967(10) 1.1774(10) 0.5099(10) 0.110(6) Uani 0.683(12) 1 d D U P F 1
H11Y H 0.558316 1.209709 0.488918 0.166 Uiso 0.683(12) 1 calc R U P F 1
HB H 0.605623 1.188114 0.563670 0.166 Uiso 0.683(12) 1 calc R U P F 1
HC H 0.575353 1.124267 0.487904 0.166 Uiso 0.683(12) 1 calc R U P F 1
C116 C 0.6751(9) 1.1928(10) 0.4931(8) 0.126(5) Uani 0.683(12) 1 d D U P F 1
H11W H 0.693939 1.247197 0.513208 0.152 Uiso 0.683(12) 1 calc R U P F 1
H11X H 0.714979 1.164649 0.520218 0.152 Uiso 0.683(12) 1 calc R U P F 1
C117 C 0.6735(7) 1.1726(8) 0.4132(8) 0.116(4) Uani 0.683(12) 1 d D U P F 1
H11U H 0.633071 1.199941 0.385795 0.139 Uiso 0.683(12) 1 calc R U P F 1
H11V H 0.655871 1.117888 0.393234 0.139 Uiso 0.683(12) 1 calc R U P F 1
C118 C 0.7523(7) 1.1898(8) 0.3976(8) 0.122(4) Uani 0.683(12) 1 d D U P F 1
H11S H 0.792011 1.159091 0.420990 0.146 Uiso 0.683(12) 1 calc R U P F 1
H11T H 0.772429 1.243649 0.420273 0.146 Uiso 0.683(12) 1 calc R U P F 1
C119 C 0.7441(14) 1.1733(12) 0.3153(9) 0.148(7) Uani 0.683(12) 1 d D U P F 1
H11P H 0.719818 1.121232 0.291928 0.222 Uiso 0.683(12) 1 calc R U P F 1
H11Q H 0.797027 1.180029 0.307711 0.222 Uiso 0.683(12) 1 calc R U P F 1
H11R H 0.710048 1.208085 0.293046 0.222 Uiso 0.683(12) 1 calc R U P F 1
C120 C 0.5817(11) 1.1690(16) 0.5000(9) 0.041(4) Uani 0.317(12) 1 d D U P F 2
H12M H 0.569776 1.123993 0.458860 0.061 Uiso 0.317(12) 1 calc R U P F 2
H12N H 0.549442 1.208258 0.484943 0.061 Uiso 0.317(12) 1 calc R U P F 2
H12O H 0.568925 1.156036 0.542756 0.061 Uiso 0.317(12) 1 calc R U P F 2
C121 C 0.6713(9) 1.1983(9) 0.5215(6) 0.035(3) Uani 0.317(12) 1 d D U P F 2
H12K H 0.682588 1.242834 0.563937 0.042 Uiso 0.317(12) 1 calc R U P F 2
H12L H 0.702929 1.158718 0.538366 0.042 Uiso 0.317(12) 1 calc R U P F 2
C122 C 0.7002(6) 1.2204(5) 0.4602(5) 0.031(3) Uani 0.317(12) 1 d D U P F 2
H12I H 0.754502 1.248121 0.482063 0.037 Uiso 0.317(12) 1 calc R U P F 2
H12J H 0.664409 1.254906 0.438479 0.037 Uiso 0.317(12) 1 calc R U P F 2
C123 C 0.7027(9) 1.1526(6) 0.3985(6) 0.038(3) Uani 0.317(12) 1 d D U P F 2
H12G H 0.648172 1.125568 0.375675 0.045 Uiso 0.317(12) 1 calc R U P F 2
H12H H 0.737446 1.117366 0.420339 0.045 Uiso 0.317(12) 1 calc R U P F 2
C124 C 0.7339(13) 1.1752(9) 0.3380(9) 0.047(4) Uani 0.317(12) 1 d D U P F 2
H12D H 0.741013 1.129656 0.303608 0.071 Uiso 0.317(12) 1 calc R U P F 2
H12E H 0.785338 1.206706 0.360859 0.071 Uiso 0.317(12) 1 calc R U P F 2
H12F H 0.695368 1.203556 0.310911 0.071 Uiso 0.317(12) 1 calc R U P F 2
C125 C 0.7586(13) 0.9250(11) 0.7701(9) 0.149(7) Uani 0.5 1 d D U P G -1
H12P H 0.783047 0.941745 0.735107 0.223 Uiso 0.5 1 calc R U P G -1
H12Q H 0.772008 0.964114 0.816577 0.223 Uiso 0.5 1 calc R U P G -1
H12R H 0.700451 0.916105 0.748859 0.223 Uiso 0.5 1 calc R U P G -1
C126 C 0.7898(11) 0.8535(10) 0.7851(10) 0.146(6) Uani 0.5 1 d D U P G -1
H12S H 0.795692 0.821357 0.738804 0.175 Uiso 0.5 1 calc R U P G -1
H12T H 0.751069 0.825561 0.801974 0.175 Uiso 0.5 1 calc R U P G -1
C127 C 0.8704(11) 0.8699(11) 0.8441(11) 0.145(6) Uani 0.5 1 d D U P G -1
H12U H 0.910739 0.888067 0.822285 0.174 Uiso 0.5 1 calc R U P G -1
H12V H 0.866733 0.911662 0.885071 0.174 Uiso 0.5 1 calc R U P G -1
C128 C 0.9007(14) 0.8057(12) 0.8767(13) 0.177(8) Uani 0.5 1 d D U P G -1
H12W H 0.899947 0.761822 0.835874 0.212 Uiso 0.5 1 calc R U P G -1
H12X H 0.863934 0.790792 0.903731 0.212 Uiso 0.5 1 calc R U P G -1
C129 C 0.9848(13) 0.8245(15) 0.9292(13) 0.176(9) Uani 0.5 1 d D U P G -1
H12Y H 1.021856 0.838179 0.902618 0.265 Uiso 0.5 1 calc R U P G -1
H H 1.001056 0.780510 0.948458 0.265 Uiso 0.5 1 calc R U P G -1
HA H 0.985807 0.867053 0.970553 0.265 Uiso 0.5 1 calc R U P G -1
C130 C 0.2118(6) 0.4112(9) 0.1901(7) 0.088(4) Uani 0.5 1 d D U P H -1
H13A H 0.233258 0.429238 0.154028 0.133 Uiso 0.5 1 calc R U P H -1
H13B H 0.197924 0.356386 0.173762 0.133 Uiso 0.5 1 calc R U P H -1
H13C H 0.252075 0.423864 0.238552 0.133 Uiso 0.5 1 calc R U P H -1
C131 C 0.1375(6) 0.4488(9) 0.1965(8) 0.098(4) Uani 0.5 1 d D U P H -1
H13D H 0.115848 0.428810 0.232099 0.117 Uiso 0.5 1 calc R U P H -1
H13E H 0.153629 0.503526 0.217845 0.117 Uiso 0.5 1 calc R U P H -1
C132 C 0.0744(8) 0.4395(12) 0.1291(9) 0.132(6) Uani 0.5 1 d D U P H -1
H13F H 0.061104 0.384493 0.107308 0.158 Uiso 0.5 1 calc R U P H -1
H13G H 0.096917 0.460539 0.094645 0.158 Uiso 0.5 1 calc R U P H -1
C133 C -0.0005(8) 0.4705(11) 0.1283(10) 0.129(6) Uani 0.5 1 d D U P H -1
H13H H -0.035972 0.433879 0.139833 0.155 Uiso 0.5 1 calc R U P H -1
H13I H -0.026180 0.475116 0.077277 0.155 Uiso 0.5 1 calc R U P H -1
C134 C 0.0042(9) 0.5439(10) 0.1791(9) 0.120(5) Uani 0.5 1 d D U P H -1
H13J H -0.011575 0.581752 0.150546 0.180 Uiso 0.5 1 calc R U P H -1
H13K H 0.059080 0.558654 0.211059 0.180 Uiso 0.5 1 calc R U P H -1
H13L H -0.031963 0.540429 0.209694 0.180 Uiso 0.5 1 calc R U P H -1

loop_
_atom_site_aniso_label
_atom_site_aniso_U_11
_atom_site_aniso_U_22
_atom_site_aniso_U_33
_atom_site_aniso_U_23
_atom_site_aniso_U_13
_atom_site_aniso_U_12
K1 0.0368(4) 0.0346(4) 0.0388(4) 0.0007(3) 0.0060(3) 0.0038(3)
K2 0.0376(4) 0.0393(4) 0.0501(4) 0.0011(3) 0.0055(3) -0.0022(3)
Mg1 0.0270(5) 0.0267(5) 0.0297(5) 0.0028(4) 0.0011(4) 0.0015(4)
Mg2 0.0258(5) 0.0275(5) 0.0350(5) 0.0036(4) 0.0027(4) -0.0002(4)
O1 0.0234(10) 0.0291(11) 0.0292(10) 0.0048(8) 0.0013(8) 0.0011(8)
O2 0.0242(10) 0.0300(11) 0.0388(12) 0.0033(9) 0.0022(9) -0.0003(9)
N1 0.0283(13) 0.0279(13) 0.0316(13) 0.0061(10) 0.0026(10) 0.0018(10)
N2 0.0260(12) 0.0257(13) 0.0319(13) 0.0033(10) -0.0003(10) 0.0002(10)
N3 0.0240(12) 0.0275(13) 0.0334(13) 0.0037(10) 0.0025(10) 0.0001(10)
N4 0.0315(14) 0.0311(14) 0.0456(16) 0.0120(12) -0.0003(12) -0.0039(11)
C1 0.0323(16) 0.0294(16) 0.0303(15) 0.0042(12) -0.0025(12) -0.0008(13)
C2 0.0359(17) 0.0324(17) 0.0329(16) 0.0063(13) -0.0009(13) -0.0019(13)
C3 0.046(2) 0.045(2) 0.0368(17) 0.0113(15) 0.0046(15) -0.0027(16)
C4 0.052(2) 0.040(2) 0.046(2) 0.0149(16) 0.0015(17) -0.0008(17)
C5 0.049(2) 0.0325(18) 0.0457(19) 0.0086(15) 0.0016(16) 0.0067(16)
C6 0.0413(19) 0.0345(18) 0.0362(17) 0.0043(14) 0.0004(14) 0.0033(15)
C7 0.0359(17) 0.0356(18) 0.0320(15) 0.0038(13) -0.0001(13) 0.0000(14)
C8 0.0389(18) 0.0360(18) 0.0335(16) 0.0042(14) 0.0031(14) -0.0008(14)
C9 0.043(2) 0.047(2) 0.0392(18) 0.0032(16) 0.0081(15) -0.0037(16)
C10 0.056(9) 0.054(10) 0.053(9) 0.012(5) 0.017(5) 0.005(5)
C11 0.080(8) 0.060(8) 0.076(8) 0.029(6) 0.019(6) 0.006(6)
C12 0.098(10) 0.076(9) 0.088(9) 0.035(7) 0.020(7) 0.014(7)
C13 0.055(2) 0.0373(19) 0.0404(18) 0.0076(15) 0.0080(16) 0.0165(17)
C14 0.056(2) 0.048(2) 0.048(2) -0.0034(18) -0.0002(18) 0.0154(19)
C15 0.054(2) 0.048(2) 0.061(3) 0.000(2) 0.017(2) 0.0081(19)
C16 0.0258(14) 0.0270(15) 0.0315(15) 0.0010(12) -0.0020(12) 0.0041(12)
C17 0.0299(15) 0.0256(15) 0.0309(14) -0.0010(12) 0.0026(12) 0.0035(12)
C18 0.0335(17) 0.0348(17) 0.0332(16) 0.0055(13) -0.0004(13) 0.0064(13)
C19 0.0269(16) 0.0374(18) 0.0401(17) 0.0015(14) 0.0003(13) 0.0044(13)
C20 0.0279(16) 0.0366(18) 0.0417(18) 0.0033(14) 0.0053(13) -0.0003(13)
C21 0.0261(15) 0.0290(16) 0.0361(16) 0.0022(13) 0.0039(12) 0.0033(12)
C22 0.0291(15) 0.0310(16) 0.0401(17) 0.0078(13) 0.0034(13) -0.0005(13)
C23 0.0310(16) 0.0281(16) 0.0370(16) 0.0078(13) 0.0060(13) 0.0038(12)
C24 0.0324(16) 0.0374(18) 0.0412(17) 0.0110(14) 0.0088(14) 0.0017(14)
C25 0.0412(18) 0.0373(18) 0.0314(16) 0.0100(13) 0.0067(14) 0.0046(14)
C26 0.0352(17) 0.0355(17) 0.0311(15) 0.0055(13) 0.0030(13) 0.0031(14)
C27 0.0307(15) 0.0226(14) 0.0334(15) 0.0040(12) 0.0028(12) 0.0041(12)
C28 0.0287(15) 0.0264(15) 0.0314(15) 0.0071(12) 0.0033(12) 0.0039(12)
C29 0.050(3) 0.101(4) 0.050(3) -0.006(3) -0.016(2) 0.002(3)
C30 0.0308(18) 0.056(2) 0.048(2) 0.0084(18) -0.0044(15) 0.0033(16)
C31 0.0351(18) 0.0358(19) 0.053(2) 0.0068(16) 0.0043(16) 0.0005(15)
C32 0.0303(17) 0.053(2) 0.051(2) 0.0130(18) 0.0080(15) -0.0036(16)
C33 0.176(8) 0.078(4) 0.057(3) 0.010(3) 0.060(4) 0.026(4)
C34 0.052(2) 0.057(2) 0.0367(18) 0.0137(17) 0.0108(16) -0.0006(19)
C35 0.0266(15) 0.0302(16) 0.0288(14) 0.0016(12) -0.0006(12) 0.0013(12)
C36 0.0330(17) 0.0308(17) 0.0361(16) 0.0001(13) -0.0008(13) 0.0012(13)
C37 0.0386(19) 0.0294(17) 0.053(2) -0.0023(15) -0.0043(16) -0.0036(14)
C38 0.0352(18) 0.0399(19) 0.055(2) -0.0027(17) -0.0098(16) -0.0009(15)
C39 0.0313(17) 0.0396(18) 0.0447(19) 0.0053(15) -0.0056(14) 0.0047(14)
C40 0.0282(15) 0.0330(17) 0.0350(16) 0.0022(13) -0.0005(13) 0.0025(13)
C41 0.0431(19) 0.0266(16) 0.0420(18) -0.0002(14) 0.0002(15) 0.0039(14)
C42 0.050(2) 0.038(2) 0.054(2) 0.0004(17) 0.0091(18) 0.0121(17)
C43 0.054(2) 0.0279(18) 0.059(2) 0.0019(16) -0.0038(19) 0.0028(16)
C44 0.043(6) 0.039(5) 0.074(9) -0.008(5) -0.010(5) 0.003(5)
C45 0.061(7) 0.082(7) 0.057(7) -0.015(5) -0.002(6) -0.012(5)
C46 0.042(5) 0.048(5) 0.105(8) -0.011(6) 0.015(6) -0.010(4)
C47 0.0307(16) 0.0318(17) 0.0386(17) 0.0053(13) 0.0001(13) 0.0026(13)
C48 0.052(2) 0.045(2) 0.050(2) 0.0157(18) 0.0091(18) 0.0084(18)
C49 0.0374(18) 0.0369(19) 0.0455(19) 0.0069(15) 0.0030(15) 0.0050(15)
C50 0.0250(14) 0.0250(14) 0.0329(15) 0.0004(12) 0.0022(12) 0.0018(11)
C51 0.0310(15) 0.0273(15) 0.0297(14) 0.0007(12) 0.0043(12) 0.0005(12)
C52 0.0340(16) 0.0325(16) 0.0277(14) 0.0005(12) 0.0014(12) -0.0037(13)
C53 0.0354(17) 0.0310(16) 0.0316(15) 0.0010(13) 0.0009(13) -0.0037(13)
C54 0.0329(16) 0.0323(17) 0.0341(16) 0.0060(13) 0.0049(13) -0.0044(13)
C55 0.0292(15) 0.0255(15) 0.0345(15) 0.0039(12) 0.0034(12) 0.0013(12)
C56 0.0345(17) 0.0379(18) 0.0295(15) 0.0038(13) 0.0046(13) -0.0043(14)
C57 0.040(2) 0.060(2) 0.0398(18) 0.0077(17) 0.0118(15) 0.0054(18)
C58 0.0430(19) 0.047(2) 0.0323(16) 0.0051(15) 0.0047(14) -0.0043(16)
C59 0.045(2) 0.053(2) 0.0338(17) 0.0078(16) -0.0009(15) -0.0180(18)
C60 0.083(4) 0.056(3) 0.063(3) 0.016(2) -0.014(3) -0.037(3)
C61 0.036(2) 0.121(5) 0.045(2) 0.011(3) 0.0002(17) -0.021(2)
C62 0.0313(15) 0.0317(16) 0.0301(15) 0.0067(12) 0.0041(12) 0.0005(13)
C63 0.046(2) 0.041(2) 0.0425(19) 0.0121(16) 0.0054(16) 0.0065(16)
C64 0.0374(18) 0.0409(19) 0.0340(16) 0.0047(14) 0.0065(14) 0.0027(15)
C65 0.0270(15) 0.0327(17) 0.0382(16) 0.0071(13) 0.0025(13) 0.0028(13)
C66 0.0277(15) 0.0282(15) 0.0328(15) 0.0027(12) 0.0040(12) 0.0011(12)
C67 0.0317(16) 0.0300(16) 0.0412(17) 0.0022(14) 0.0034(13) 0.0002(13)
C68 0.0361(18) 0.0361(18) 0.051(2) 0.0088(16) 0.0061(15) 0.0101(15)
C69 0.0264(16) 0.045(2) 0.054(2) 0.0114(17) 0.0021(15) 0.0076(14)
C70 0.0253(15) 0.0383(18) 0.0445(18) 0.0057(15) 0.0030(13) 0.0023(13)
C71 0.0263(16) 0.042(2) 0.049(2) 0.0060(16) 0.0001(14) 0.0032(14)
C72 0.0285(16) 0.0380(19) 0.050(2) 0.0037(16) -0.0004(14) -0.0026(14)
C73 0.0234(17) 0.058(3) 0.093(3) 0.026(2) -0.0027(19) -0.0090(17)
C74 0.038(2) 0.061(3) 0.106(4) 0.031(3) -0.006(2) -0.018(2)
C75 0.040(2) 0.051(3) 0.086(3) 0.028(2) -0.004(2) -0.0133(18)
C76 0.0339(18) 0.0347(18) 0.052(2) 0.0095(16) 0.0013(15) -0.0042(14)
C77 0.0253(15) 0.0326(17) 0.0436(18) 0.0014(14) 0.0036(13) -0.0053(13)
C78 0.121(5) 0.057(3) 0.087(4) 0.006(3) 0.040(4) 0.034(3)
C79 0.043(2) 0.041(2) 0.067(3) 0.0085(19) 0.0043(19) 0.0112(17)
C80 0.0264(17) 0.048(2) 0.074(3) 0.011(2) 0.0009(17) 0.0025(16)
C81 0.0346(19) 0.059(3) 0.051(2) 0.0036(19) -0.0022(16) 0.0003(17)
C82 0.059(4) 0.072(5) 0.161(8) 0.047(5) 0.046(5) -0.002(3)
C83 0.046(4) 0.085(6) 0.128(8) 0.034(6) -0.002(5) -0.031(4)
C84 0.0357(18) 0.0377(19) 0.056(2) 0.0148(17) -0.0004(16) -0.0110(15)
C85 0.0355(18) 0.0351(19) 0.060(2) 0.0147(17) -0.0011(16) -0.0066(15)
C86 0.051(2) 0.043(2) 0.075(3) 0.028(2) 0.003(2) 0.0003(18)
C87 0.056(3) 0.071(3) 0.077(3) 0.039(3) 0.013(2) 0.000(2)
C88 0.056(3) 0.071(3) 0.062(3) 0.027(2) 0.012(2) -0.010(2)
C89 0.042(2) 0.056(3) 0.055(2) 0.022(2) 0.0067(18) -0.0077(18)
C90 0.0386(19) 0.0292(17) 0.062(2) 0.0121(16) -0.0033(17) -0.0026(15)
C91 0.051(2) 0.039(2) 0.065(3) 0.0083(19) 0.001(2) 0.0064(18)
C92 0.047(2) 0.046(2) 0.071(3) 0.010(2) -0.003(2) -0.0088(19)
C93 0.068(9) 0.086(10) 0.090(12) 0.053(9) 0.026(9) 0.009(8)
C94 0.115(9) 0.109(9) 0.116(9) 0.055(7) 0.030(7) -0.005(7)
C95 0.107(9) 0.118(9) 0.098(8) 0.036(7) 0.015(6) 0.034(7)
C96 0.065(3) 0.062(3) 0.064(3) 0.016(2) 0.024(2) 0.000(2)
C97 0.073(3) 0.075(3) 0.065(3) 0.008(3) 0.027(3) -0.012(3)
C98 0.065(4) 0.103(5) 0.104(5) 0.001(4) 0.027(3) 0.004(3)
C99 0.092(10) 0.044(6) 0.068(8) 0.036(5) 0.010(5) 0.007(5)
C100 0.087(7) 0.083(7) 0.092(8) 0.059(7) 0.005(6) 0.016(6)
C101 0.100(8) 0.063(6) 0.123(10) 0.046(7) 0.004(7) -0.013(5)
C102 0.031(5) 0.079(7) 0.057(6) -0.001(5) -0.010(4) -0.006(5)
C103 0.040(5) 0.087(9) 0.090(9) -0.003(8) 0.006(6) -0.001(5)
C104 0.049(4) 0.063(4) 0.057(5) 0.002(3) 0.015(4) -0.006(3)
C105 0.074(9) 0.076(10) 0.078(9) 0.013(5) 0.023(6) 0.004(5)
C106 0.048(10) 0.032(8) 0.085(14) -0.004(9) 0.018(10) 0.005(7)
C107 0.115(15) 0.109(12) 0.109(15) 0.076(12) 0.020(13) 0.012(13)
C108 0.126(14) 0.20(2) 0.17(2) 0.146(18) 0.002(13) 0.031(14)
C109 0.23(2) 0.086(10) 0.174(18) 0.101(12) 0.037(16) 0.010(12)
C110 0.45(3) 0.216(18) 0.153(12) 0.089(12) 0.113(15) 0.051(16)
C111 0.238(15) 0.188(12) 0.129(7) 0.081(8) 0.008(8) -0.048(10)
C112 0.236(13) 0.132(9) 0.127(7) 0.040(7) 0.002(7) 0.022(8)
C113 0.198(13) 0.160(11) 0.206(10) 0.070(10) 0.044(10) 0.049(9)
C114 0.149(9) 0.132(9) 0.179(8) -0.041(8) -0.010(8) 0.004(7)
C115 0.117(12) 0.053(8) 0.153(13) 0.028(8) 0.017(9) 0.036(8)
C116 0.110(9) 0.078(9) 0.166(11) 0.023(11) -0.001(10) 0.021(7)
C117 0.077(7) 0.093(9) 0.164(10) 0.039(9) 0.003(7) 0.018(6)
C118 0.080(7) 0.091(8) 0.182(12) 0.042(9) 0.008(7) 0.008(6)
C119 0.153(16) 0.104(12) 0.182(14) 0.039(13) 0.035(13) -0.001(11)
C120 0.045(7) 0.052(11) 0.026(5) 0.010(6) 0.009(5) 0.008(6)
C121 0.047(7) 0.018(5) 0.033(5) 0.006(4) -0.004(4) 0.002(5)
C122 0.042(6) 0.010(4) 0.032(5) 0.003(3) -0.003(4) -0.003(4)
C123 0.048(8) 0.018(5) 0.042(5) 0.001(4) 0.008(5) 0.001(5)
C124 0.079(11) 0.019(6) 0.047(7) 0.011(5) 0.021(7) 0.011(6)
C125 0.189(19) 0.168(16) 0.076(9) 0.037(11) 0.019(11) -0.029(13)
C126 0.167(15) 0.130(13) 0.134(13) -0.016(10) 0.076(10) -0.022(12)
C127 0.174(14) 0.126(13) 0.139(14) 0.008(10) 0.073(10) 0.000(11)
C128 0.210(18) 0.149(17) 0.20(2) 0.027(14) 0.109(14) 0.037(16)
C129 0.200(18) 0.21(2) 0.19(2) 0.089(19) 0.118(15) 0.059(18)
C130 0.052(6) 0.131(11) 0.080(7) 0.021(7) 0.019(5) 0.009(6)
C131 0.060(6) 0.124(11) 0.132(10) 0.074(9) 0.031(6) 0.006(6)
C132 0.082(8) 0.197(16) 0.127(11) 0.046(11) 0.040(7) 0.030(9)
C133 0.072(8) 0.186(15) 0.150(14) 0.073(11) 0.034(9) 0.048(10)
C134 0.076(9) 0.197(16) 0.113(11) 0.069(10) 0.041(8) 0.042(10)

loop_
_atom_type_symbol
_atom_type_description
_atom_type_scat_dispersion_real
_atom_type_scat_dispersion_imag
_atom_type_scat_source
C C 0.0181 0.0091 'International Tables Vol C Tables 4.2.6.8 and 6.1.1.4'
H H 0.0000 0.0000 'International Tables Vol C Tables 4.2.6.8 and 6.1.1.4'
K K 0.3868 1.0657 'International Tables Vol C Tables 4.2.6.8 and 6.1.1.4'
Mg Mg 0.1719 0.1771 'International Tables Vol C Tables 4.2.6.8 and 6.1.1.4'
N N 0.0311 0.0180 'International Tables Vol C Tables 4.2.6.8 and 6.1.1.4'
O O 0.0492 0.0322 'International Tables Vol C Tables 4.2.6.8 and 6.1.1.4'

loop_
_geom_angle_atom_site_label_1
_geom_angle_atom_site_label_2
_geom_angle_atom_site_label_3
_geom_angle
_geom_angle_site_symmetry_1
_geom_angle_site_symmetry_3
_geom_angle_publ_flag
O1 K1 C16 27.25(7) . . ?
O1 K1 C17 46.08(7) . . ?
C16 K1 C17 26.88(9) . . ?
O1 K1 C53 134.03(8) . . ?
C16 K1 C53 138.97(10) . . ?
C17 K1 C53 157.06(9) . . ?
O1 K1 C54 110.12(8) . . ?
C16 K1 C54 124.07(9) . . ?
C17 K1 C54 150.81(9) . . ?
C53 K1 C54 25.85(8) . . ?
O1 K1 C52 152.79(8) . . ?
C16 K1 C52 164.08(9) . . ?
C17 K1 C52 161.10(9) . . ?
C53 K1 C52 25.58(9) . . ?
C54 K1 C52 44.51(9) . . ?
O1 K1 N1 50.55(6) . . ?
C16 K1 N1 45.53(8) . . ?
C17 K1 N1 25.61(8) . . ?
C53 K1 N1 175.20(9) . . ?
C54 K1 N1 157.36(8) . . ?
C52 K1 N1 149.75(9) . . ?
O1 K1 C8 115.19(8) . . ?
C16 K1 C8 99.15(9) . . ?
C17 K1 C8 72.70(9) . . ?
C53 K1 C8 110.45(9) . . ?
C54 K1 C8 134.50(9) . . ?
C52 K1 C8 90.17(9) . . ?
N1 K1 C8 65.22(8) . . ?
O1 K1 C55 100.84(7) . . ?
C16 K1 C55 124.12(9) . . ?
C17 K1 C55 146.69(9) . . ?
C53 K1 C55 45.76(8) . . ?
C54 K1 C55 25.59(8) . . ?
C52 K1 C55 52.15(8) . . ?
N1 K1 C55 135.47(8) . . ?
C8 K1 C55 134.13(10) . . ?
O1 K1 C50 112.62(7) . . ?
C16 K1 C50 139.70(8) . . ?
C17 K1 C50 148.65(8) . . ?
C53 K1 C50 53.23(8) . . ?
C54 K1 C50 44.82(8) . . ?
C52 K1 C50 44.90(8) . . ?
N1 K1 C50 125.39(8) . . ?
C8 K1 C50 110.11(9) . . ?
C55 K1 C50 25.31(8) . . ?
O1 K1 C51 137.49(7) . . ?
C16 K1 C51 164.73(8) . . ?
C17 K1 C51 155.71(9) . . ?
C53 K1 C51 45.27(9) . . ?
C54 K1 C51 51.87(9) . . ?
C52 K1 C51 25.32(8) . . ?
N1 K1 C51 131.13(8) . . ?
C8 K1 C51 89.90(9) . . ?
C55 K1 C51 44.59(8) . . ?
C50 K1 C51 25.46(8) . . ?
O1 K1 Mg1 39.70(5) . . ?
C16 K1 Mg1 57.71(6) . . ?
C17 K1 Mg1 56.31(6) . . ?
C53 K1 Mg1 142.77(7) . . ?
C54 K1 Mg1 119.87(7) . . ?
C52 K1 Mg1 134.97(7) . . ?
N1 K1 Mg1 38.46(5) . . ?
C8 K1 Mg1 93.61(7) . . ?
C55 K1 Mg1 97.12(6) . . ?
C50 K1 Mg1 92.48(6) . . ?
C51 K1 Mg1 109.75(6) . . ?
O2 K2 C77 27.11(8) . . ?
O2 K2 C76 45.57(8) . . ?
C77 K2 C76 26.44(10) . . ?
O2 K2 C92 115.78(11) . . ?
C77 K2 C92 99.06(13) . . ?
C76 K2 C92 73.24(12) . . ?
O2 K2 C39 114.00(9) . . ?
C77 K2 C39 127.61(10) . . ?
C76 K2 C39 153.77(10) . . ?
C92 K2 C39 130.16(12) . . ?
O2 K2 C38 137.57(9) . . ?
C77 K2 C38 141.81(10) . . ?
C76 K2 C38 157.73(10) . . ?
C92 K2 C38 106.19(13) . . ?
C39 K2 C38 25.36(10) . . ?
O2 K2 C40 103.91(8) . . ?
C77 K2 C40 127.09(10) . . ?
C76 K2 C40 149.21(9) . . ?
C92 K2 C40 132.09(12) . . ?
C39 K2 C40 25.64(8) . . ?
C38 K2 C40 45.41(9) . . ?
O2 K2 N4 50.22(7) . . ?
C77 K2 N4 45.10(9) . . ?
C76 K2 N4 25.38(8) . . ?
C92 K2 N4 66.38(11) . . ?
C39 K2 N4 160.45(9) . . ?
C38 K2 N4 172.10(10) . . ?
C40 K2 N4 137.40(8) . . ?
O2 K2 C35 114.76(8) . . ?
C77 K2 C35 141.80(9) . . ?
C76 K2 C35 148.95(9) . . ?
C92 K2 C35 108.46(12) . . ?
C39 K2 C35 45.14(8) . . ?
C38 K2 C35 53.11(9) . . ?
C40 K2 C35 25.77(8) . . ?
N4 K2 C35 125.38(8) . . ?
O2 K2 C37 155.77(9) . . ?
C77 K2 C37 165.90(9) . . ?
C76 K2 C37 158.65(11) . . ?
C92 K2 C37 86.66(13) . . ?
C39 K2 C37 43.90(10) . . ?
C38 K2 C37 25.12(10) . . ?
C40 K2 C37 51.93(10) . . ?
N4 K2 C37 147.38(9) . . ?
C35 K2 C37 44.86(9) . . ?
O2 K2 C36 139.36(8) . . ?
C77 K2 C36 166.21(9) . . ?
C76 K2 C36 153.74(10) . . ?
C92 K2 C36 87.40(12) . . ?
C39 K2 C36 51.64(9) . . ?
C38 K2 C36 44.83(9) . . ?
C40 K2 C36 44.74(9) . . ?
N4 K2 C36 129.76(8) . . ?
C35 K2 C36 25.49(8) . . ?
C37 K2 C36 25.20(8) . . ?
O2 K2 Mg2 39.59(5) . . ?
C77 K2 Mg2 57.25(6) . . ?
C76 K2 Mg2 55.57(7) . . ?
C92 K2 Mg2 94.77(9) . . ?
C39 K2 Mg2 123.04(7) . . ?
C38 K2 Mg2 144.78(8) . . ?
C40 K2 Mg2 99.72(6) . . ?
N4 K2 Mg2 37.91(5) . . ?
C35 K2 Mg2 93.76(6) . . ?
C37 K2 Mg2 135.50(7) . . ?
C36 K2 Mg2 110.32(6) . . ?
N2 Mg1 N1 127.82(11) . . ?
N2 Mg1 O1 75.41(10) . . ?
N1 Mg1 O1 74.02(10) . . ?
N2 Mg1 Mg2 116.22(8) . . ?
N1 Mg1 Mg2 115.96(9) . . ?
O1 Mg1 Mg2 127.30(7) . . ?
N2 Mg1 K1 128.55(8) . . ?
N1 Mg1 K1 64.93(8) . . ?
O1 Mg1 K1 60.25(6) . . ?
Mg2 Mg1 K1 77.20(3) . . ?
N2 Mg1 K2 71.84(8) . . ?
N1 Mg1 K2 145.05(8) . . ?
O1 Mg1 K2 140.35(7) . . ?
Mg2 Mg1 K2 54.53(3) . . ?
K1 Mg1 K2 129.90(3) . . ?
N3 Mg2 N4 127.91(12) . . ?
N3 Mg2 O2 75.08(10) . . ?
N4 Mg2 O2 74.42(10) . . ?
N3 Mg2 Mg1 116.70(9) . . ?
N4 Mg2 Mg1 115.39(10) . . ?
O2 Mg2 Mg1 127.26(8) . . ?
N3 Mg2 K2 127.64(8) . . ?
N4 Mg2 K2 65.86(9) . . ?
O2 Mg2 K2 60.06(6) . . ?
Mg1 Mg2 K2 76.72(3) . . ?
N3 Mg2 K1 73.12(8) . . ?
N4 Mg2 K1 143.81(9) . . ?
O2 Mg2 K1 141.31(7) . . ?
Mg1 Mg2 K1 54.16(3) . . ?
K2 Mg2 K1 129.09(4) . . ?
C28 O1 C16 113.2(2) . . ?
C28 O1 Mg1 114.75(18) . . ?
C16 O1 Mg1 116.96(19) . . ?
C28 O1 K1 151.12(18) . . ?
C16 O1 K1 77.12(16) . . ?
Mg1 O1 K1 80.05(7) . . ?
C65 O2 C77 113.7(3) . . ?
C65 O2 Mg2 115.46(18) . . ?
C77 O2 Mg2 116.6(2) . . ?
C65 O2 K2 148.2(2) . . ?
C77 O2 K2 78.25(17) . . ?
Mg2 O2 K2 80.34(7) . . ?
C17 N1 C1 114.9(3) . . ?
C17 N1 Mg1 117.3(2) . . ?
C1 N1 Mg1 126.9(2) . . ?
C17 N1 K1 73.35(17) . . ?
C1 N1 K1 128.49(19) . . ?
Mg1 N1 K1 76.61(8) . . ?
C27 N2 C35 117.3(3) . . ?
C27 N2 Mg1 116.9(2) . . ?
C35 N2 Mg1 124.9(2) . . ?
C66 N3 C50 117.2(3) . . ?
C66 N3 Mg2 117.2(2) . . ?
C50 N3 Mg2 123.8(2) . . ?
C76 N4 C84 112.8(3) . . ?
C76 N4 Mg2 117.4(2) . . ?
C84 N4 Mg2 128.8(2) . . ?
C76 N4 K2 74.4(2) . . ?
C84 N4 K2 128.1(2) . . ?
Mg2 N4 K2 76.22(9) . . ?
C2 C1 C6 118.3(3) . . ?
C2 C1 N1 120.6(3) . . ?
C6 C1 N1 121.1(3) . . ?
C3 C2 C1 119.5(3) . . ?
C3 C2 C7 120.2(3) . . ?
C1 C2 C7 120.2(3) . . ?
C4 C3 C2 122.2(4) . . ?
C4 C3 H3 118.9 . . ?
C2 C3 H3 118.9 . . ?
C5 C4 C3 117.6(3) . . ?
C5 C4 C10 122.0(5) . . ?
C3 C4 C10 120.4(5) . . ?
C5 C4 C99 122.3(5) . . ?
C3 C4 C99 120.1(5) . . ?
C4 C5 C6 122.7(4) . . ?
C4 C5 H5 118.6 . . ?
C6 C5 H5 118.6 . . ?
C5 C6 C1 119.6(3) . . ?
C5 C6 C13 118.1(3) . . ?
C1 C6 C13 122.3(3) . . ?
C2 C7 C9 114.4(3) . . ?
C2 C7 C8 109.0(3) . . ?
C9 C7 C8 110.6(3) . . ?
C2 C7 K1 114.8(2) . . ?
C9 C7 K1 128.5(2) . . ?
C8 C7 K1 65.40(18) . . ?
C2 C7 H7 107.5 . . ?
C9 C7 H7 107.5 . . ?
C8 C7 H7 107.5 . . ?
K1 C7 H7 42.6 . . ?
C7 C8 K1 88.5(2) . . ?
C7 C8 H8A 109.5 . . ?
K1 C8 H8A 59.5 . . ?
C7 C8 H8B 109.5 . . ?
K1 C8 H8B 65.5 . . ?
H8A C8 H8B 109.5 . . ?
C7 C8 H8C 109.5 . . ?
K1 C8 H8C 161.7 . . ?
H8A C8 H8C 109.5 . . ?
H8B C8 H8C 109.5 . . ?
C7 C9 H9A 109.5 . . ?
C7 C9 H9B 109.5 . . ?
H9A C9 H9B 109.5 . . ?
C7 C9 H9C 109.5 . . ?
H9A C9 H9C 109.5 . . ?
H9B C9 H9C 109.5 . . ?
C4 C10 C12 116.6(9) . . ?
C4 C10 C11 109.8(10) . . ?
C12 C10 C11 109.8(7) . . ?
C4 C10 H10 106.7 . . ?
C12 C10 H10 106.7 . . ?
C11 C10 H10 106.7 . . ?
C10 C11 H11A 109.5 . . ?
C10 C11 H11B 109.5 . . ?
H11A C11 H11B 109.5 . . ?
C10 C11 H11C 109.5 . . ?
H11A C11 H11C 109.5 . . ?
H11B C11 H11C 109.5 . . ?
C10 C12 H12A 109.5 . . ?
C10 C12 H12B 109.5 . . ?
H12A C12 H12B 109.5 . . ?
C10 C12 H12C 109.5 . . ?
H12A C12 H12C 109.5 . . ?
H12B C12 H12C 109.5 . . ?
C14 C13 C6 110.8(4) . . ?
C14 C13 C15 109.6(3) . . ?
C6 C13 C15 112.5(3) . . ?
C14 C13 H13 107.9 . . ?
C6 C13 H13 107.9 . . ?
C15 C13 H13 107.9 . . ?
C13 C14 H14A 109.5 . . ?
C13 C14 H14B 109.5 . . ?
H14A C14 H14B 109.5 . . ?
C13 C14 H14C 109.5 . . ?
H14A C14 H14C 109.5 . . ?
H14B C14 H14C 109.5 . . ?
C13 C15 H15A 109.5 . . ?
C13 C15 H15B 109.5 . . ?
H15A C15 H15B 109.5 . . ?
C13 C15 H15C 109.5 . . ?
H15A C15 H15C 109.5 . . ?
H15B C15 H15C 109.5 . . ?
C21 C16 C17 125.9(3) . . ?
C21 C16 O1 120.0(3) . . ?
C17 C16 O1 114.0(3) . . ?
C21 C16 K1 116.6(2) . . ?
C17 C16 K1 78.70(19) . . ?
O1 C16 K1 75.63(16) . . ?
N1 C17 C16 117.6(3) . . ?
N1 C17 C18 127.9(3) . . ?
C16 C17 C18 114.5(3) . . ?
N1 C17 K1 81.04(18) . . ?
C16 C17 K1 74.42(18) . . ?
C18 C17 K1 112.5(2) . . ?
C19 C18 C17 121.4(3) . . ?
C19 C18 H18 119.3 . . ?
C17 C18 H18 119.3 . . ?
C20 C19 C18 120.9(3) . . ?
C20 C19 C30 120.1(3) . . ?
C18 C19 C30 119.0(3) . . ?
C19 C20 C21 120.5(3) . . ?
C19 C20 H20 119.8 . . ?
C21 C20 H20 119.8 . . ?
C16 C21 C20 116.6(3) . . ?
C16 C21 C22 118.1(3) . . ?
C20 C21 C22 125.3(3) . . ?
C21 C22 C32 111.8(3) . . ?
C21 C22 C23 107.3(3) . . ?
C32 C22 C23 111.4(3) . . ?
C21 C22 C31 108.7(3) . . ?
C32 C22 C31 108.0(3) . . ?
C23 C22 C31 109.7(3) . . ?
C28 C23 C24 116.7(3) . . ?
C28 C23 C22 118.4(3) . . ?
C24 C23 C22 124.9(3) . . ?
C25 C24 C23 120.4(3) . . ?
C25 C24 H24 119.8 . . ?
C23 C24 H24 119.8 . . ?
C26 C25 C24 120.5(3) . . ?
C26 C25 C34 118.8(3) . . ?
C24 C25 C34 120.6(3) . . ?
C25 C26 C27 121.8(3) . . ?
C25 C26 H26 119.1 . . ?
C27 C26 H26 119.1 . . ?
N2 C27 C26 126.9(3) . . ?
N2 C27 C28 118.4(3) . . ?
C26 C27 C28 114.7(3) . . ?
C23 C28 C27 125.9(3) . . ?
C23 C28 O1 119.5(3) . . ?
C27 C28 O1 114.5(3) . . ?
C30 C29 H29A 109.5 . . ?
C30 C29 H29B 109.5 . . ?
H29A C29 H29B 109.5 . . ?
C30 C29 H29C 109.5 . . ?
H29A C29 H29C 109.5 . . ?
H29B C29 H29C 109.5 . . ?
C19 C30 C29 111.8(3) . . ?
C19 C30 H30A 109.3 . . ?
C29 C30 H30A 109.3 . . ?
C19 C30 H30B 109.3 . . ?
C29 C30 H30B 109.3 . . ?
H30A C30 H30B 107.9 . . ?
C22 C31 H31A 109.5 . . ?
C22 C31 H31B 109.5 . . ?
H31A C31 H31B 109.5 . . ?
C22 C31 H31C 109.5 . . ?
H31A C31 H31C 109.5 . . ?
H31B C31 H31C 109.5 . . ?
C22 C32 H32A 109.5 . . ?
C22 C32 H32B 109.5 . . ?
H32A C32 H32B 109.5 . . ?
C22 C32 H32C 109.5 . . ?
H32A C32 H32C 109.5 . . ?
H32B C32 H32C 109.5 . . ?
C34 C33 H33A 109.5 . . ?
C34 C33 H33B 109.5 . . ?
H33A C33 H33B 109.5 . . ?
C34 C33 H33C 109.5 . . ?
H33A C33 H33C 109.5 . . ?
H33B C33 H33C 109.5 . . ?
C33 C34 C25 112.0(4) . . ?
C33 C34 H34A 109.2 . . ?
C25 C34 H34A 109.2 . . ?
C33 C34 H34B 109.2 . . ?
C25 C34 H34B 109.2 . . ?
H34A C34 H34B 107.9 . . ?
N2 C35 C40 122.0(3) . . ?
N2 C35 C36 119.4(3) . . ?
C40 C35 C36 118.5(3) . . ?
N2 C35 K2 112.0(2) . . ?
C40 C35 K2 76.1(2) . . ?
C36 C35 K2 79.1(2) . . ?
C37 C36 C35 119.3(3) . . ?
C37 C36 C41 120.7(3) . . ?
C35 C36 C41 119.7(3) . . ?
C37 C36 K2 75.7(2) . . ?
C35 C36 K2 75.4(2) . . ?
C41 C36 K2 124.6(2) . . ?
C38 C37 C36 122.3(3) . . ?
C38 C37 K2 75.9(2) . . ?
C36 C37 K2 79.1(2) . . ?
C38 C37 H37 118.9 . . ?
C36 C37 H37 118.9 . . ?
K2 C37 H37 116.6 . . ?
C37 C38 C39 118.1(3) . . ?
C37 C38 C44 121.9(5) . . ?
C39 C38 C44 119.4(5) . . ?
C37 C38 C102 122.2(5) . . ?
C39 C38 C102 119.4(5) . . ?
C37 C38 K2 79.0(3) . . ?
C39 C38 K2 77.0(2) . . ?
C44 C38 K2 121.5(7) . . ?
C102 C38 K2 107.9(6) . . ?
C38 C39 C40 122.3(3) . . ?
C38 C39 K2 77.6(3) . . ?
C40 C39 K2 77.9(2) . . ?
C38 C39 H39 118.8 . . ?
C40 C39 H39 118.8 . . ?
K2 C39 H39 116.1 . . ?
C39 C40 C35 119.4(3) . . ?
C39 C40 C47 118.3(3) . . ?
C35 C40 C47 122.3(3) . . ?
C39 C40 K2 76.5(2) . . ?
C35 C40 K2 78.1(2) . . ?
C47 C40 K2 115.8(2) . . ?
C36 C41 C43 114.6(3) . . ?
C36 C41 C42 109.5(3) . . ?
C43 C41 C42 108.2(3) . . ?
C36 C41 H41 108.1 . . ?
C43 C41 H41 108.1 . . ?
C42 C41 H41 108.1 . . ?
C41 C42 H42A 109.5 . . ?
C41 C42 H42B 109.5 . . ?
H42A C42 H42B 109.5 . . ?
C41 C42 H42C 109.5 . . ?
H42A C42 H42C 109.5 . . ?
H42B C42 H42C 109.5 . . ?
C41 C43 H43A 109.5 . . ?
C41 C43 H43B 109.5 . . ?
H43A C43 H43B 109.5 . . ?
C41 C43 H43C 109.5 . . ?
H43A C43 H43C 109.5 . . ?
H43B C43 H43C 109.5 . . ?
C45 C44 C46 119.8(10) . . ?
C45 C44 C38 119.9(8) . . ?
C46 C44 C38 110.0(10) . . ?
C45 C44 H44 100.8 . . ?
C46 C44 H44 100.8 . . ?
C38 C44 H44 100.8 . . ?
C44 C45 H45A 109.5 . . ?
C44 C45 H45B 109.5 . . ?
H45A C45 H45B 109.5 . . ?
C44 C45 H45C 109.5 . . ?
H45A C45 H45C 109.5 . . ?
H45B C45 H45C 109.5 . . ?
C44 C46 H46A 109.5 . . ?
C44 C46 H46B 109.5 . . ?
H46A C46 H46B 109.5 . . ?
C44 C46 H46C 109.5 . . ?
H46A C46 H46C 109.5 . . ?
H46B C46 H46C 109.5 . . ?
C40 C47 C49 111.3(3) . . ?
C40 C47 C48 112.2(3) . . ?
C49 C47 C48 110.0(3) . . ?
C40 C47 H47 107.7 . . ?
C49 C47 H47 107.7 . . ?
C48 C47 H47 107.7 . . ?
C47 C48 H48A 109.5 . . ?
C47 C48 H48B 109.5 . . ?
H48A C48 H48B 109.5 . . ?
C47 C48 H48C 109.5 . . ?
H48A C48 H48C 109.5 . . ?
H48B C48 H48C 109.5 . . ?
C47 C49 H49A 109.5 . . ?
C47 C49 H49B 109.5 . . ?
H49A C49 H49B 109.5 . . ?
C47 C49 H49C 109.5 . . ?
H49A C49 H49C 109.5 . . ?
H49B C49 H49C 109.5 . . ?
C55 C50 N3 122.1(3) . . ?
C55 C50 C51 118.9(3) . . ?
N3 C50 C51 118.8(3) . . ?
C55 C50 K1 76.18(18) . . ?
N3 C50 K1 113.16(19) . . ?
C51 C50 K1 77.31(18) . . ?
C52 C51 C50 119.2(3) . . ?
C52 C51 C56 120.5(3) . . ?
C50 C51 C56 120.1(3) . . ?
C52 C51 K1 73.75(19) . . ?
C50 C51 K1 77.23(18) . . ?
C56 C51 K1 124.1(2) . . ?
C53 C52 C51 122.7(3) . . ?
C53 C52 K1 75.8(2) . . ?
C51 C52 K1 80.93(19) . . ?
C53 C52 H52 118.7 . . ?
C51 C52 H52 118.7 . . ?
K1 C52 H52 114.8 . . ?
C52 C53 C54 117.5(3) . . ?
C52 C53 C59 120.7(3) . . ?
C54 C53 C59 121.8(3) . . ?
C52 C53 K1 78.6(2) . . ?
C54 C53 K1 78.1(2) . . ?
C59 C53 K1 113.6(2) . . ?
C53 C54 C55 122.4(3) . . ?
C53 C54 K1 76.0(2) . . ?
C55 C54 K1 79.92(19) . . ?
C53 C54 H54 118.8 . . ?
C55 C54 H54 118.8 . . ?
K1 C54 H54 115.6 . . ?
C54 C55 C50 119.2(3) . . ?
C54 C55 C62 118.0(3) . . ?
C50 C55 C62 122.8(3) . . ?
C54 C55 K1 74.49(19) . . ?
C50 C55 K1 78.50(18) . . ?
C62 C55 K1 116.9(2) . . ?
C51 C56 C57 109.7(3) . . ?
C51 C56 C58 114.1(3) . . ?
C57 C56 C58 109.0(3) . . ?
C51 C56 H56 108.0 . . ?
C57 C56 H56 108.0 . . ?
C58 C56 H56 108.0 . . ?
C56 C57 H57A 109.5 . . ?
C56 C57 H57B 109.5 . . ?
H57A C57 H57B 109.5 . . ?
C56 C57 H57C 109.5 . . ?
H57A C57 H57C 109.5 . . ?
H57B C57 H57C 109.5 . . ?
C56 C58 H58A 109.5 . . ?
C56 C58 H58B 109.5 . . ?
H58A C58 H58B 109.5 . . ?
C56 C58 H58C 109.5 . . ?
H58A C58 H58C 109.5 . . ?
H58B C58 H58C 109.5 . . ?
C61 C59 C53 112.1(3) . . ?
C61 C59 C60 111.8(4) . . ?
C53 C59 C60 110.7(3) . . ?
C61 C59 H59 107.3 . . ?
C53 C59 H59 107.3 . . ?
C60 C59 H59 107.3 . . ?
C59 C60 H60A 109.5 . . ?
C59 C60 H60B 109.5 . . ?
H60A C60 H60B 109.5 . . ?
C59 C60 H60C 109.5 . . ?
H60A C60 H60C 109.5 . . ?
H60B C60 H60C 109.5 . . ?
C59 C61 H61A 109.5 . . ?
C59 C61 H61B 109.5 . . ?
H61A C61 H61B 109.5 . . ?
C59 C61 H61C 109.5 . . ?
H61A C61 H61C 109.5 . . ?
H61B C61 H61C 109.5 . . ?
C55 C62 C64 111.2(3) . . ?
C55 C62 C63 112.2(3) . . ?
C64 C62 C63 109.9(3) . . ?
C55 C62 H62 107.8 . . ?
C64 C62 H62 107.8 . . ?
C63 C62 H62 107.8 . . ?
C62 C63 H63A 109.5 . . ?
C62 C63 H63B 109.5 . . ?
H63A C63 H63B 109.5 . . ?
C62 C63 H63C 109.5 . . ?
H63A C63 H63C 109.5 . . ?
H63B C63 H63C 109.5 . . ?
C62 C64 H64A 109.5 . . ?
C62 C64 H64B 109.5 . . ?
H64A C64 H64B 109.5 . . ?
C62 C64 H64C 109.5 . . ?
H64A C64 H64C 109.5 . . ?
H64B C64 H64C 109.5 . . ?
C70 C65 C66 126.0(3) . . ?
C70 C65 O2 119.7(3) . . ?
C66 C65 O2 114.2(3) . . ?
N3 C66 C65 118.0(3) . . ?
N3 C66 C67 127.4(3) . . ?
C65 C66 C67 114.5(3) . . ?
C68 C67 C66 121.7(3) . . ?
C68 C67 H67 119.1 . . ?
C66 C67 H67 119.1 . . ?
C69 C68 C67 120.3(3) . . ?
C69 C68 C79 120.5(3) . . ?
C67 C68 C79 119.2(3) . . ?
C68 C69 C70 120.6(3) . . ?
C68 C69 H69 119.7 . . ?
C70 C69 H69 119.7 . . ?
C65 C70 C69 116.7(3) . . ?
C65 C70 C71 118.6(3) . . ?
C69 C70 C71 124.7(3) . . ?
C72 C71 C80 111.8(3) . . ?
C72 C71 C70 107.8(3) . . ?
C80 C71 C70 111.1(3) . . ?
C72 C71 C81 109.1(3) . . ?
C80 C71 C81 107.9(3) . . ?
C70 C71 C81 109.1(3) . . ?
C77 C72 C73 116.6(4) . . ?
C77 C72 C71 118.8(3) . . ?
C73 C72 C71 124.6(3) . . ?
C72 C73 C74 120.3(4) . . ?
C72 C73 H73 119.8 . . ?
C74 C73 H73 119.8 . . ?
C75 C74 C73 120.4(4) . . ?
C75 C74 C83 120.9(5) . . ?
C73 C74 C83 118.7(5) . . ?
C75 C74 C106 118.0(7) . . ?
C73 C74 C106 116.5(7) . . ?
C74 C75 C76 122.0(4) . . ?
C74 C75 H75 119.0 . . ?
C76 C75 H75 119.0 . . ?
N4 C76 C75 128.0(4) . . ?
N4 C76 C77 117.5(3) . . ?
C75 C76 C77 114.5(3) . . ?
N4 C76 K2 80.2(2) . . ?
C75 C76 K2 113.3(3) . . ?
C77 C76 K2 73.3(2) . . ?
C72 C77 C76 125.9(3) . . ?
C72 C77 O2 119.8(3) . . ?
C76 C77 O2 114.2(3) . . ?
C72 C77 K2 115.8(2) . . ?
C76 C77 K2 80.3(2) . . ?
O2 C77 K2 74.64(17) . . ?
C79 C78 H78A 109.5 . . ?
C79 C78 H78B 109.5 . . ?
H78A C78 H78B 109.5 . . ?
C79 C78 H78C 109.5 . . ?
H78A C78 H78C 109.5 . . ?
H78B C78 H78C 109.5 . . ?
C78 C79 C68 112.7(4) . . ?
C78 C79 H79A 109.1 . . ?
C68 C79 H79A 109.1 . . ?
C78 C79 H79B 109.1 . . ?
C68 C79 H79B 109.1 . . ?
H79A C79 H79B 107.8 . . ?
C71 C80 H80A 109.5 . . ?
C71 C80 H80B 109.5 . . ?
H80A C80 H80B 109.5 . . ?
C71 C80 H80C 109.5 . . ?
H80A C80 H80C 109.5 . . ?
H80B C80 H80C 109.5 . . ?
C71 C81 H81A 109.5 . . ?
C71 C81 H81B 109.5 . . ?
H81A C81 H81B 109.5 . . ?
C71 C81 H81C 109.5 . . ?
H81A C81 H81C 109.5 . . ?
H81B C81 H81C 109.5 . . ?
C83 C82 H82A 109.5 . . ?
C83 C82 H82B 109.5 . . ?
H82A C82 H82B 109.5 . . ?
C83 C82 H82C 109.5 . . ?
H82A C82 H82C 109.5 . . ?
H82B C82 H82C 109.5 . . ?
C82 C83 C74 117.7(6) . . ?
C82 C83 H83A 107.9 . . ?
C74 C83 H83A 107.9 . . ?
C82 C83 H83B 107.9 . . ?
C74 C83 H83B 107.9 . . ?
H83A C83 H83B 107.2 . . ?
C85 C84 C89 119.2(4) . . ?
C85 C84 N4 119.8(4) . . ?
C89 C84 N4 121.0(4) . . ?
C86 C85 C84 119.3(4) . . ?
C86 C85 C90 119.9(4) . . ?
C84 C85 C90 120.7(3) . . ?
C87 C86 C85 122.1(5) . . ?
C87 C86 H86 118.9 . . ?
C85 C86 H86 118.9 . . ?
C86 C87 C88 117.6(4) . . ?
C86 C87 C107 121.5(7) . . ?
C88 C87 C107 120.9(7) . . ?
C86 C87 C93 121.0(6) . . ?
C88 C87 C93 121.3(6) . . ?
C87 C88 C89 123.2(5) . . ?
C87 C88 H88 118.4 . . ?
C89 C88 H88 118.4 . . ?
C88 C89 C84 118.4(5) . . ?
C88 C89 C96 119.0(4) . . ?
C84 C89 C96 122.5(4) . . ?
C85 C90 C91 114.5(3) . . ?
C85 C90 C92 110.7(4) . . ?
C91 C90 C92 109.1(4) . . ?
C85 C90 K2 115.5(2) . . ?
C91 C90 K2 127.9(3) . . ?
C92 C90 K2 64.7(2) . . ?
C85 C90 H90 107.4 . . ?
C91 C90 H90 107.4 . . ?
C92 C90 H90 107.4 . . ?
K2 C90 H90 43.4 . . ?
C90 C91 H91A 109.5 . . ?
C90 C91 H91B 109.5 . . ?
H91A C91 H91B 109.5 . . ?
C90 C91 H91C 109.5 . . ?
H91A C91 H91C 109.5 . . ?
H91B C91 H91C 109.5 . . ?
C90 C92 K2 89.0(2) . . ?
C90 C92 H92A 109.5 . . ?
K2 C92 H92A 63.4 . . ?
C90 C92 H92B 109.5 . . ?
K2 C92 H92B 161.4 . . ?
H92A C92 H92B 109.5 . . ?
C90 C92 H92C 109.5 . . ?
K2 C92 H92C 61.0 . . ?
H92A C92 H92C 109.5 . . ?
H92B C92 H92C 109.5 . . ?
C87 C93 C94 109.4(8) . . ?
C87 C93 C95 111.3(9) . . ?
C94 C93 C95 109.6(7) . . ?
C87 C93 H93 108.8 . . ?
C94 C93 H93 108.8 . . ?
C95 C93 H93 108.8 . . ?
C93 C94 H94A 109.5 . . ?
C93 C94 H94B 109.5 . . ?
H94A C94 H94B 109.5 . . ?
C93 C94 H94C 109.5 . . ?
H94A C94 H94C 109.5 . . ?
H94B C94 H94C 109.5 . . ?
C93 C95 H95A 109.5 . . ?
C93 C95 H95B 109.5 . . ?
H95A C95 H95B 109.5 . . ?
C93 C95 H95C 109.5 . . ?
H95A C95 H95C 109.5 . . ?
H95B C95 H95C 109.5 . . ?
C97 C96 C89 111.0(4) . . ?
C97 C96 C98 109.5(5) . . ?
C89 C96 C98 112.1(5) . . ?
C97 C96 H96 108.0 . . ?
C89 C96 H96 108.0 . . ?
C98 C96 H96 108.0 . . ?
C96 C97 H97A 109.5 . . ?
C96 C97 H97B 109.5 . . ?
H97A C97 H97B 109.5 . . ?
C96 C97 H97C 109.5 . . ?
H97A C97 H97C 109.5 . . ?
H97B C97 H97C 109.5 . . ?
C96 C98 H98A 109.5 . . ?
C96 C98 H98B 109.5 . . ?
H98A C98 H98B 109.5 . . ?
C96 C98 H98C 109.5 . . ?
H98A C98 H98C 109.5 . . ?
H98B C98 H98C 109.5 . . ?
C4 C99 C100 112.2(7) . . ?
C4 C99 C101 110.4(6) . . ?
C100 C99 C101 108.4(8) . . ?
C4 C99 H99 108.6 . . ?
C100 C99 H99 108.6 . . ?
C101 C99 H99 108.6 . . ?
C99 C100 H10M 109.5 . . ?
C99 C100 H10N 109.5 . . ?
H10M C100 H10N 109.5 . . ?
C99 C100 H10O 109.5 . . ?
H10M C100 H10O 109.5 . . ?
H10N C100 H10O 109.5 . . ?
C99 C101 H10P 109.5 . . ?
C99 C101 H10Q 109.5 . . ?
H10P C101 H10Q 109.5 . . ?
C99 C101 H10R 109.5 . . ?
H10P C101 H10R 109.5 . . ?
H10Q C101 H10R 109.5 . . ?
C104 C102 C103 112.8(11) . . ?
C104 C102 C38 112.3(9) . . ?
C103 C102 C38 112.4(10) . . ?
C104 C102 H102 106.2 . . ?
C103 C102 H102 106.2 . . ?
C38 C102 H102 106.2 . . ?
C102 C103 K2 94.5(7) . . ?
C102 C103 H10A 109.5 . . ?
K2 C103 H10A 52.4 . . ?
C102 C103 H10B 109.5 . . ?
K2 C103 H10B 68.2 . . ?
H10A C103 H10B 109.5 . . ?
C102 C103 H10C 109.5 . . ?
K2 C103 H10C 154.7 . . ?
H10A C103 H10C 109.5 . . ?
H10B C103 H10C 109.5 . . ?
C102 C104 H10D 109.5 . . ?
C102 C104 H10E 109.5 . . ?
H10D C104 H10E 109.5 . . ?
C102 C104 H10F 109.5 . . ?
H10D C104 H10F 109.5 . . ?
H10E C104 H10F 109.5 . . ?
C106 C105 H10U 109.5 . . ?
C106 C105 H10V 109.5 . . ?
H10U C105 H10V 109.5 . . ?
C106 C105 H10W 109.5 . . ?
H10U C105 H10W 109.5 . . ?
H10V C105 H10W 109.5 . . ?
C105 C106 C74 90.1(19) . . ?
C105 C106 H10S 113.6 . . ?
C74 C106 H10S 113.6 . . ?
C105 C106 H10T 113.6 . . ?
C74 C106 H10T 113.6 . . ?
H10S C106 H10T 110.9 . . ?
C87 C107 C109 113.0(9) . . ?
C87 C107 C108 108.5(10) . . ?
C109 C107 C108 115.8(19) . . ?
C87 C107 H107 106.3 . . ?
C109 C107 H107 106.3 . . ?
C108 C107 H107 106.3 . . ?
C107 C108 H10G 109.5 . . ?
C107 C108 H10H 109.5 . . ?
H10G C108 H10H 109.5 . . ?
C107 C108 H10I 109.5 . . ?
H10G C108 H10I 109.5 . . ?
H10H C108 H10I 109.5 . . ?
C107 C109 H10J 109.5 . . ?
C107 C109 H10K 109.5 . . ?
H10J C109 H10K 109.5 . . ?
C107 C109 H10L 109.5 . . ?
H10J C109 H10L 109.5 . . ?
H10K C109 H10L 109.5 . . ?
C111 C110 H11D 109.5 . . ?
C111 C110 H11E 109.5 . . ?
H11D C110 H11E 109.5 . . ?
C111 C110 H11F 109.5 . . ?
H11D C110 H11F 109.5 . . ?
H11E C110 H11F 109.5 . . ?
C112 C111 C110 113.0(12) . . ?
C112 C111 H11G 109.0 . . ?
C110 C111 H11G 109.0 . . ?
C112 C111 H11H 109.0 . . ?
C110 C111 H11H 109.0 . . ?
H11G C111 H11H 107.8 . . ?
C111 C112 C113 115.4(11) . . ?
C111 C112 H11I 108.4 . . ?
C113 C112 H11I 108.4 . . ?
C111 C112 H11J 108.4 . . ?
C113 C112 H11J 108.4 . . ?
H11I C112 H11J 107.5 . . ?
C112 C113 C114 112.2(10) . . ?
C112 C113 H11K 109.2 . . ?
C114 C113 H11K 109.2 . . ?
C112 C113 H11L 109.2 . . ?
C114 C113 H11L 109.2 . . ?
H11K C113 H11L 107.9 . . ?
C113 C114 H11M 109.5 . . ?
C113 C114 H11N 109.5 . . ?
H11M C114 H11N 109.5 . . ?
C113 C114 H11O 109.5 . . ?
H11M C114 H11O 109.5 . . ?
H11N C114 H11O 109.5 . . ?
C116 C115 H11Y 109.5 . . ?
C116 C115 HB 109.5 . . ?
H11Y C115 HB 109.5 . . ?
C116 C115 HC 109.5 . . ?
H11Y C115 HC 109.5 . . ?
HB C115 HC 109.5 . . ?
C117 C116 C115 116.4(12) . . ?
C117 C116 H11W 108.2 . . ?
C115 C116 H11W 108.2 . . ?
C117 C116 H11X 108.2 . . ?
C115 C116 H11X 108.2 . . ?
H11W C116 H11X 107.3 . . ?
C116 C117 C118 115.5(12) . . ?
C116 C117 H11U 108.4 . . ?
C118 C117 H11U 108.4 . . ?
C116 C117 H11V 108.4 . . ?
C118 C117 H11V 108.4 . . ?
H11U C117 H11V 107.5 . . ?
C117 C118 C119 112.1(12) . . ?
C117 C118 H11S 109.2 . . ?
C119 C118 H11S 109.2 . . ?
C117 C118 H11T 109.2 . . ?
C119 C118 H11T 109.2 . . ?
H11S C118 H11T 107.9 . . ?
C118 C119 H11P 109.5 . . ?
C118 C119 H11Q 109.5 . . ?
H11P C119 H11Q 109.5 . . ?
C118 C119 H11R 109.5 . . ?
H11P C119 H11R 109.5 . . ?
H11Q C119 H11R 109.5 . . ?
C121 C120 H12M 109.5 . . ?
C121 C120 H12N 109.5 . . ?
H12M C120 H12N 109.5 . . ?
C121 C120 H12O 109.5 . . ?
H12M C120 H12O 109.5 . . ?
H12N C120 H12O 109.5 . . ?
C122 C121 C120 115.5(10) . . ?
C122 C121 H12K 108.4 . . ?
C120 C121 H12K 108.4 . . ?
C122 C121 H12L 108.4 . . ?
C120 C121 H12L 108.4 . . ?
H12K C121 H12L 107.5 . . ?
C121 C122 C123 113.2(9) . . ?
C121 C122 H12I 108.9 . . ?
C123 C122 H12I 108.9 . . ?
C121 C122 H12J 108.9 . . ?
C123 C122 H12J 108.9 . . ?
H12I C122 H12J 107.7 . . ?
C122 C123 C124 112.9(10) . . ?
C122 C123 H12G 109.0 . . ?
C124 C123 H12G 109.0 . . ?
C122 C123 H12H 109.0 . . ?
C124 C123 H12H 109.0 . . ?
H12G C123 H12H 107.8 . . ?
C123 C124 H12D 109.5 . . ?
C123 C124 H12E 109.5 . . ?
H12D C124 H12E 109.5 . . ?
C123 C124 H12F 109.5 . . ?
H12D C124 H12F 109.5 . . ?
H12E C124 H12F 109.5 . . ?
C126 C125 H12P 109.5 . . ?
C126 C125 H12Q 109.5 . . ?
H12P C125 H12Q 109.5 . . ?
C126 C125 H12R 109.5 . . ?
H12P C125 H12R 109.5 . . ?
H12Q C125 H12R 109.5 . . ?
C125 C126 C127 111.1(14) . . ?
C125 C126 H12S 109.4 . . ?
C127 C126 H12S 109.4 . . ?
C125 C126 H12T 109.4 . . ?
C127 C126 H12T 109.4 . . ?
H12S C126 H12T 108.0 . . ?
C128 C127 C126 116.9(17) . . ?
C128 C127 H12U 108.1 . . ?
C126 C127 H12U 108.1 . . ?
C128 C127 H12V 108.1 . . ?
C126 C127 H12V 108.1 . . ?
H12U C127 H12V 107.3 . . ?
C127 C128 C129 113.5(16) . . ?
C127 C128 H12W 108.9 . . ?
C129 C128 H12W 108.9 . . ?
C127 C128 H12X 108.9 . . ?
C129 C128 H12X 108.9 . . ?
H12W C128 H12X 107.7 . . ?
C128 C129 H12Y 109.5 . . ?
C128 C129 H 109.5 . . ?
H12Y C129 H 109.5 . . ?
C128 C129 HA 109.5 . . ?
H12Y C129 HA 109.5 . . ?
H C129 HA 109.5 . . ?
C131 C130 H13A 109.5 . . ?
C131 C130 H13B 109.5 . . ?
H13A C130 H13B 109.5 . . ?
C131 C130 H13C 109.5 . . ?
H13A C130 H13C 109.5 . . ?
H13B C130 H13C 109.5 . . ?
C132 C131 C130 116.3(12) . . ?
C132 C131 H13D 108.2 . . ?
C130 C131 H13D 108.2 . . ?
C132 C131 H13E 108.2 . . ?
C130 C131 H13E 108.2 . . ?
H13D C131 H13E 107.4 . . ?
C131 C132 C133 121.6(12) . . ?
C131 C132 H13F 106.9 . . ?
C133 C132 H13F 106.9 . . ?
C131 C132 H13G 106.9 . . ?
C133 C132 H13G 106.9 . . ?
H13F C132 H13G 106.7 . . ?
C132 C133 C134 116.6(13) . . ?
C132 C133 H13H 108.1 . . ?
C134 C133 H13H 108.1 . . ?
C132 C133 H13I 108.1 . . ?
C134 C133 H13I 108.1 . . ?
H13H C133 H13I 107.3 . . ?
C133 C134 H13J 109.5 . . ?
C133 C134 H13K 109.5 . . ?
H13J C134 H13K 109.5 . . ?
C133 C134 H13L 109.5 . . ?
H13J C134 H13L 109.5 . . ?
H13K C134 H13L 109.5 . . ?

loop_
_geom_bond_atom_site_label_1
_geom_bond_atom_site_label_2
_geom_bond_distance
_geom_bond_site_symmetry_2
_geom_bond_publ_flag
K1 O1 2.986(2) . ?
K1 C16 3.005(3) . ?
K1 C17 3.059(3) . ?
K1 C53 3.113(3) . ?
K1 C54 3.139(4) . ?
K1 C52 3.147(3) . ?
K1 N1 3.154(3) . ?
K1 C8 3.182(4) . ?
K1 C55 3.207(3) . ?
K1 C50 3.236(3) . ?
K1 C51 3.237(3) . ?
K1 Mg1 3.3878(12) . ?
K2 O2 2.987(2) . ?
K2 C77 3.032(4) . ?
K2 C76 3.121(4) . ?
K2 C92 3.149(5) . ?
K2 C39 3.156(4) . ?
K2 C38 3.163(4) . ?
K2 C40 3.173(4) . ?
K2 N4 3.192(3) . ?
K2 C35 3.198(3) . ?
K2 C37 3.202(4) . ?
K2 C36 3.246(4) . ?
K2 Mg2 3.3974(13) . ?
Mg1 N2 2.121(3) . ?
Mg1 N1 2.166(3) . ?
Mg1 O1 2.197(2) . ?
Mg1 Mg2 3.1369(15) . ?
Mg2 N3 2.117(3) . ?
Mg2 N4 2.150(3) . ?
Mg2 O2 2.196(2) . ?
O1 C28 1.409(4) . ?
O1 C16 1.412(4) . ?
O2 C65 1.405(4) . ?
O2 C77 1.412(4) . ?
N1 C17 1.380(4) . ?
N1 C1 1.430(4) . ?
N2 C27 1.367(4) . ?
N2 C35 1.414(4) . ?
N3 C66 1.379(4) . ?
N3 C50 1.415(4) . ?
N4 C76 1.389(5) . ?
N4 C84 1.444(5) . ?
C1 C2 1.410(5) . ?
C1 C6 1.419(5) . ?
C2 C3 1.408(5) . ?
C2 C7 1.515(5) . ?
C3 C4 1.388(6) . ?
C3 H3 0.9500 . ?
C4 C5 1.379(6) . ?
C4 C10 1.516(6) . ?
C4 C99 1.518(6) . ?
C5 C6 1.395(5) . ?
C5 H5 0.9500 . ?
C6 C13 1.529(5) . ?
C7 C9 1.521(5) . ?
C7 C8 1.539(5) . ?
C7 H7 1.0000 . ?
C8 H8A 0.9800 . ?
C8 H8B 0.9800 . ?
C8 H8C 0.9800 . ?
C9 H9A 0.9800 . ?
C9 H9B 0.9800 . ?
C9 H9C 0.9800 . ?
C10 C12 1.537(7) . ?
C10 C11 1.539(7) . ?
C10 H10 1.0000 . ?
C11 H11A 0.9800 . ?
C11 H11B 0.9800 . ?
C11 H11C 0.9800 . ?
C12 H12A 0.9800 . ?
C12 H12B 0.9800 . ?
C12 H12C 0.9800 . ?
C13 C14 1.521(6) . ?
C13 C15 1.537(6) . ?
C13 H13 1.0000 . ?
C14 H14A 0.9800 . ?
C14 H14B 0.9800 . ?
C14 H14C 0.9800 . ?
C15 H15A 0.9800 . ?
C15 H15B 0.9800 . ?
C15 H15C 0.9800 . ?
C16 C21 1.384(5) . ?
C16 C17 1.411(5) . ?
C17 C18 1.414(4) . ?
C18 C19 1.394(5) . ?
C18 H18 0.9500 . ?
C19 C20 1.389(5) . ?
C19 C30 1.516(5) . ?
C20 C21 1.405(5) . ?
C20 H20 0.9500 . ?
C21 C22 1.524(5) . ?
C22 C32 1.532(5) . ?
C22 C23 1.537(4) . ?
C22 C31 1.541(5) . ?
C23 C28 1.382(5) . ?
C23 C24 1.401(5) . ?
C24 C25 1.393(5) . ?
C24 H24 0.9500 . ?
C25 C26 1.390(5) . ?
C25 C34 1.517(5) . ?
C26 C27 1.404(5) . ?
C26 H26 0.9500 . ?
C27 C28 1.406(4) . ?
C29 C30 1.528(5) . ?
C29 H29A 0.9800 . ?
C29 H29B 0.9800 . ?
C29 H29C 0.9800 . ?
C30 H30A 0.9900 . ?
C30 H30B 0.9900 . ?
C31 H31A 0.9800 . ?
C31 H31B 0.9800 . ?
C31 H31C 0.9800 . ?
C32 H32A 0.9800 . ?
C32 H32B 0.9800 . ?
C32 H32C 0.9800 . ?
C33 C34 1.514(6) . ?
C33 H33A 0.9800 . ?
C33 H33B 0.9800 . ?
C33 H33C 0.9800 . ?
C34 H34A 0.9900 . ?
C34 H34B 0.9900 . ?
C35 C40 1.421(5) . ?
C35 C36 1.422(5) . ?
C36 C37 1.407(5) . ?
C36 C41 1.516(5) . ?
C37 C38 1.385(5) . ?
C37 H37 0.9500 . ?
C38 C39 1.387(5) . ?
C38 C44 1.522(6) . ?
C38 C102 1.527(6) . ?
C39 C40 1.405(4) . ?
C39 H39 0.9500 . ?
C40 C47 1.514(5) . ?
C41 C43 1.521(5) . ?
C41 C42 1.542(6) . ?
C41 H41 1.0000 . ?
C42 H42A 0.9800 . ?
C42 H42B 0.9800 . ?
C42 H42C 0.9800 . ?
C43 H43A 0.9800 . ?
C43 H43B 0.9800 . ?
C43 H43C 0.9800 . ?
C44 C45 1.491(9) . ?
C44 C46 1.507(9) . ?
C44 H44 1.0000 . ?
C45 H45A 0.9800 . ?
C45 H45B 0.9800 . ?
C45 H45C 0.9800 . ?
C46 H46A 0.9800 . ?
C46 H46B 0.9800 . ?
C46 H46C 0.9800 . ?
C47 C49 1.525(5) . ?
C47 C48 1.527(5) . ?
C47 H47 1.0000 . ?
C48 H48A 0.9800 . ?
C48 H48B 0.9800 . ?
C48 H48C 0.9800 . ?
C49 H49A 0.9800 . ?
C49 H49B 0.9800 . ?
C49 H49C 0.9800 . ?
C50 C55 1.412(5) . ?
C50 C51 1.426(4) . ?
C51 C52 1.402(4) . ?
C51 C56 1.520(5) . ?
C52 C53 1.386(5) . ?
C52 H52 0.9500 . ?
C53 C54 1.399(5) . ?
C53 C59 1.523(4) . ?
C54 C55 1.407(4) . ?
C54 H54 0.9500 . ?
C55 C62 1.518(4) . ?
C56 C57 1.533(5) . ?
C56 C58 1.535(5) . ?
C56 H56 1.0000 . ?
C57 H57A 0.9800 . ?
C57 H57B 0.9800 . ?
C57 H57C 0.9800 . ?
C58 H58A 0.9800 . ?
C58 H58B 0.9800 . ?
C58 H58C 0.9800 . ?
C59 C61 1.521(5) . ?
C59 C60 1.534(5) . ?
C59 H59 1.0000 . ?
C60 H60A 0.9800 . ?
C60 H60B 0.9800 . ?
C60 H60C 0.9800 . ?
C61 H61A 0.9800 . ?
C61 H61B 0.9800 . ?
C61 H61C 0.9800 . ?
C62 C64 1.527(5) . ?
C62 C63 1.539(5) . ?
C62 H62 1.0000 . ?
C63 H63A 0.9800 . ?
C63 H63B 0.9800 . ?
C63 H63C 0.9800 . ?
C64 H64A 0.9800 . ?
C64 H64B 0.9800 . ?
C64 H64C 0.9800 . ?
C65 C70 1.381(5) . ?
C65 C66 1.404(4) . ?
C66 C67 1.406(5) . ?
C67 C68 1.399(5) . ?
C67 H67 0.9500 . ?
C68 C69 1.386(5) . ?
C68 C79 1.518(5) . ?
C69 C70 1.400(5) . ?
C69 H69 0.9500 . ?
C70 C71 1.540(5) . ?
C71 C72 1.523(6) . ?
C71 C80 1.531(5) . ?
C71 C81 1.545(6) . ?
C72 C77 1.380(5) . ?
C72 C73 1.396(5) . ?
C73 C74 1.403(7) . ?
C73 H73 0.9500 . ?
C74 C75 1.384(6) . ?
C74 C83 1.519(5) . ?
C74 C106 1.545(7) . ?
C75 C76 1.399(5) . ?
C75 H75 0.9500 . ?
C76 C77 1.410(5) . ?
C78 C79 1.511(6) . ?
C78 H78A 0.9800 . ?
C78 H78B 0.9800 . ?
C78 H78C 0.9800 . ?
C79 H79A 0.9900 . ?
C79 H79B 0.9900 . ?
C80 H80A 0.9800 . ?
C80 H80B 0.9800 . ?
C80 H80C 0.9800 . ?
C81 H81A 0.9800 . ?
C81 H81B 0.9800 . ?
C81 H81C 0.9800 . ?
C82 C83 1.515(6) . ?
C82 H82A 0.9800 . ?
C82 H82B 0.9800 . ?
C82 H82C 0.9800 . ?
C83 H83A 0.9900 . ?
C83 H83B 0.9900 . ?
C84 C85 1.408(6) . ?
C84 C89 1.410(6) . ?
C85 C86 1.402(6) . ?
C85 C90 1.519(6) . ?
C86 C87 1.377(7) . ?
C86 H86 0.9500 . ?
C87 C88 1.380(7) . ?
C87 C107 1.517(7) . ?
C87 C93 1.522(5) . ?
C88 C89 1.397(6) . ?
C88 H88 0.9500 . ?
C89 C96 1.518(7) . ?
C90 C91 1.538(6) . ?
C90 C92 1.542(5) . ?
C90 H90 1.0000 . ?
C91 H91A 0.9800 . ?
C91 H91B 0.9800 . ?
C91 H91C 0.9800 . ?
C92 H92A 0.9800 . ?
C92 H92B 0.9800 . ?
C92 H92C 0.9800 . ?
C93 C94 1.541(7) . ?
C93 C95 1.541(7) . ?
C93 H93 1.0000 . ?
C94 H94A 0.9800 . ?
C94 H94B 0.9800 . ?
C94 H94C 0.9800 . ?
C95 H95A 0.9800 . ?
C95 H95B 0.9800 . ?
C95 H95C 0.9800 . ?
C96 C97 1.516(7) . ?
C96 C98 1.521(8) . ?
C96 H96 1.0000 . ?
C97 H97A 0.9800 . ?
C97 H97B 0.9800 . ?
C97 H97C 0.9800 . ?
C98 H98A 0.9800 . ?
C98 H98B 0.9800 . ?
C98 H98C 0.9800 . ?
C99 C100 1.526(8) . ?
C99 C101 1.530(9) . ?
C99 H99 1.0000 . ?
C100 H10M 0.9800 . ?
C100 H10N 0.9800 . ?
C100 H10O 0.9800 . ?
C101 H10P 0.9800 . ?
C101 H10Q 0.9800 . ?
C101 H10R 0.9800 . ?
C102 C104 1.512(9) . ?
C102 C103 1.527(9) . ?
C102 H102 1.0000 . ?
C103 H10A 0.9800 . ?
C103 H10B 0.9800 . ?
C103 H10C 0.9800 . ?
C104 H10D 0.9800 . ?
C104 H10E 0.9800 . ?
C104 H10F 0.9800 . ?
C105 C106 1.534(10) . ?
C105 H10U 0.9800 . ?
C105 H10V 0.9800 . ?
C105 H10W 0.9800 . ?
C106 H10S 0.9900 . ?
C106 H10T 0.9900 . ?
C107 C109 1.528(10) . ?
C107 C108 1.532(10) . ?
C107 H107 1.0000 . ?
C108 H10G 0.9800 . ?
C108 H10H 0.9800 . ?
C108 H10I 0.9800 . ?
C109 H10J 0.9800 . ?
C109 H10K 0.9800 . ?
C109 H10L 0.9800 . ?
C110 C111 1.512(11) . ?
C110 H11D 0.9800 . ?
C110 H11E 0.9800 . ?
C110 H11F 0.9800 . ?
C111 C112 1.476(10) . ?
C111 H11G 0.9900 . ?
C111 H11H 0.9900 . ?
C112 C113 1.489(10) . ?
C112 H11I 0.9900 . ?
C112 H11J 0.9900 . ?
C113 C114 1.514(10) . ?
C113 H11K 0.9900 . ?
C113 H11L 0.9900 . ?
C114 H11M 0.9800 . ?
C114 H11N 0.9800 . ?
C114 H11O 0.9800 . ?
C115 C116 1.515(11) . ?
C115 H11Y 0.9800 . ?
C115 HB 0.9800 . ?
C115 HC 0.9800 . ?
C116 C117 1.498(11) . ?
C116 H11W 0.9900 . ?
C116 H11X 0.9900 . ?
C117 C118 1.516(10) . ?
C117 H11U 0.9900 . ?
C117 H11V 0.9900 . ?
C118 C119 1.516(11) . ?
C118 H11S 0.9900 . ?
C118 H11T 0.9900 . ?
C119 H11P 0.9800 . ?
C119 H11Q 0.9800 . ?
C119 H11R 0.9800 . ?
C120 C121 1.545(13) . ?
C120 H12M 0.9800 . ?
C120 H12N 0.9800 . ?
C120 H12O 0.9800 . ?
C121 C122 1.521(11) . ?
C121 H12K 0.9900 . ?
C121 H12L 0.9900 . ?
C122 C123 1.531(10) . ?
C122 H12I 0.9900 . ?
C122 H12J 0.9900 . ?
C123 C124 1.534(13) . ?
C123 H12G 0.9900 . ?
C123 H12H 0.9900 . ?
C124 H12D 0.9800 . ?
C124 H12E 0.9800 . ?
C124 H12F 0.9800 . ?
C125 C126 1.496(12) . ?
C125 H12P 0.9800 . ?
C125 H12Q 0.9800 . ?
C125 H12R 0.9800 . ?
C126 C127 1.523(12) . ?
C126 H12S 0.9900 . ?
C126 H12T 0.9900 . ?
C127 C128 1.501(12) . ?
C127 H12U 0.9900 . ?
C127 H12V 0.9900 . ?
C128 C129 1.520(13) . ?
C128 H12W 0.9900 . ?
C128 H12X 0.9900 . ?
C129 H12Y 0.9800 . ?
C129 H 0.9800 . ?
C129 HA 0.9800 . ?
C130 C131 1.518(12) . ?
C130 H13A 0.9800 . ?
C130 H13B 0.9800 . ?
C130 H13C 0.9800 . ?
C131 C132 1.434(13) . ?
C131 H13D 0.9900 . ?
C131 H13E 0.9900 . ?
C132 C133 1.448(12) . ?
C132 H13F 0.9900 . ?
C132 H13G 0.9900 . ?
C133 C134 1.463(14) . ?
C133 H13H 0.9900 . ?
C133 H13I 0.9900 . ?
C134 H13J 0.9800 . ?
C134 H13K 0.9800 . ?
C134 H13L 0.9800 . ?

loop_
_geom_torsion_atom_site_label_1
_geom_torsion_atom_site_label_2
_geom_torsion_atom_site_label_3
_geom_torsion_atom_site_label_4
_geom_torsion
_geom_torsion_site_symmetry_1
_geom_torsion_site_symmetry_2
_geom_torsion_site_symmetry_3
_geom_torsion_site_symmetry_4
_geom_torsion_publ_flag
C17 N1 C1 C2 -111.5(3) . . . . ?
Mg1 N1 C1 C2 79.6(4) . . . . ?
K1 N1 C1 C2 -23.5(4) . . . . ?
C17 N1 C1 C6 70.1(4) . . . . ?
Mg1 N1 C1 C6 -98.8(3) . . . . ?
K1 N1 C1 C6 158.2(2) . . . . ?
C6 C1 C2 C3 0.9(5) . . . . ?
N1 C1 C2 C3 -177.5(3) . . . . ?
C6 C1 C2 C7 -176.3(3) . . . . ?
N1 C1 C2 C7 5.3(5) . . . . ?
C1 C2 C3 C4 -0.6(5) . . . . ?
C7 C2 C3 C4 176.5(3) . . . . ?
C2 C3 C4 C5 -0.8(6) . . . . ?
C2 C3 C4 C10 -179.2(8) . . . . ?
C2 C3 C4 C99 176.1(5) . . . . ?
C3 C4 C5 C6 2.1(6) . . . . ?
C10 C4 C5 C6 -179.5(8) . . . . ?
C99 C4 C5 C6 -174.8(6) . . . . ?
C4 C5 C6 C1 -1.9(6) . . . . ?
C4 C5 C6 C13 177.5(4) . . . . ?
C2 C1 C6 C5 0.4(5) . . . . ?
N1 C1 C6 C5 178.8(3) . . . . ?
C2 C1 C6 C13 -179.0(3) . . . . ?
N1 C1 C6 C13 -0.6(5) . . . . ?
C3 C2 C7 C9 29.2(4) . . . . ?
C1 C2 C7 C9 -153.6(3) . . . . ?
C3 C2 C7 C8 -95.2(4) . . . . ?
C1 C2 C7 C8 81.9(4) . . . . ?
C3 C2 C7 K1 -166.2(3) . . . . ?
C1 C2 C7 K1 10.9(4) . . . . ?
C2 C7 C8 K1 -109.3(2) . . . . ?
C9 C7 C8 K1 124.0(3) . . . . ?
C5 C4 C10 C12 -9.1(16) . . . . ?
C3 C4 C10 C12 169.2(11) . . . . ?
C5 C4 C10 C11 116.6(10) . . . . ?
C3 C4 C10 C11 -65.1(13) . . . . ?
C5 C6 C13 C14 -56.5(5) . . . . ?
C1 C6 C13 C14 122.9(4) . . . . ?
C5 C6 C13 C15 66.6(5) . . . . ?
C1 C6 C13 C15 -114.0(4) . . . . ?
C28 O1 C16 C21 -38.9(4) . . . . ?
Mg1 O1 C16 C21 -175.7(2) . . . . ?
K1 O1 C16 C21 112.7(3) . . . . ?
C28 O1 C16 C17 138.0(3) . . . . ?
Mg1 O1 C16 C17 1.2(3) . . . . ?
K1 O1 C16 C17 -70.4(2) . . . . ?
C28 O1 C16 K1 -151.6(2) . . . . ?
Mg1 O1 C16 K1 71.63(13) . . . . ?
C1 N1 C17 C16 -167.7(3) . . . . ?
Mg1 N1 C17 C16 2.3(4) . . . . ?
K1 N1 C17 C16 67.1(3) . . . . ?
C1 N1 C17 C18 13.7(5) . . . . ?
Mg1 N1 C17 C18 -176.3(3) . . . . ?
K1 N1 C17 C18 -111.6(3) . . . . ?
C1 N1 C17 K1 125.3(2) . . . . ?
Mg1 N1 C17 K1 -64.75(16) . . . . ?
C21 C16 C17 N1 174.4(3) . . . . ?
O1 C16 C17 N1 -2.3(4) . . . . ?
K1 C16 C17 N1 -70.8(3) . . . . ?
C21 C16 C17 C18 -6.8(5) . . . . ?
O1 C16 C17 C18 176.5(3) . . . . ?
K1 C16 C17 C18 108.0(3) . . . . ?
C21 C16 C17 K1 -114.8(3) . . . . ?
O1 C16 C17 K1 68.5(2) . . . . ?
N1 C17 C18 C19 -177.4(3) . . . . ?
C16 C17 C18 C19 3.9(5) . . . . ?
K1 C17 C18 C19 86.4(3) . . . . ?
C17 C18 C19 C20 0.2(5) . . . . ?
C17 C18 C19 C30 -178.6(3) . . . . ?
C18 C19 C20 C21 -2.2(5) . . . . ?
C30 C19 C20 C21 176.5(3) . . . . ?
C17 C16 C21 C20 5.0(5) . . . . ?
O1 C16 C21 C20 -178.5(3) . . . . ?
K1 C16 C21 C20 -90.3(3) . . . . ?
C17 C16 C21 C22 -176.4(3) . . . . ?
O1 C16 C21 C22 0.1(4) . . . . ?
K1 C16 C21 C22 88.3(3) . . . . ?
C19 C20 C21 C16 -0.2(5) . . . . ?
C19 C20 C21 C22 -178.7(3) . . . . ?
C16 C21 C22 C32 158.3(3) . . . . ?
C20 C21 C22 C32 -23.2(5) . . . . ?
C16 C21 C22 C23 35.9(4) . . . . ?
C20 C21 C22 C23 -145.6(3) . . . . ?
C16 C21 C22 C31 -82.6(4) . . . . ?
C20 C21 C22 C31 95.9(4) . . . . ?
C21 C22 C23 C28 -36.8(4) . . . . ?
C32 C22 C23 C28 -159.4(3) . . . . ?
C31 C22 C23 C28 81.1(4) . . . . ?
C21 C22 C23 C24 141.9(3) . . . . ?
C32 C22 C23 C24 19.3(5) . . . . ?
C31 C22 C23 C24 -100.2(4) . . . . ?
C28 C23 C24 C25 0.1(5) . . . . ?
C22 C23 C24 C25 -178.5(3) . . . . ?
C23 C24 C25 C26 0.1(5) . . . . ?
C23 C24 C25 C34 175.9(3) . . . . ?
C24 C25 C26 C27 0.3(5) . . . . ?
C34 C25 C26 C27 -175.5(3) . . . . ?
C35 N2 C27 C26 13.2(5) . . . . ?
Mg1 N2 C27 C26 -176.8(3) . . . . ?
C35 N2 C27 C28 -170.0(3) . . . . ?
Mg1 N2 C27 C28 0.0(4) . . . . ?
C25 C26 C27 N2 175.9(3) . . . . ?
C25 C26 C27 C28 -1.0(5) . . . . ?
C24 C23 C28 C27 -0.9(5) . . . . ?
C22 C23 C28 C27 177.9(3) . . . . ?
C24 C23 C28 O1 -177.5(3) . . . . ?
C22 C23 C28 O1 1.3(4) . . . . ?
N2 C27 C28 C23 -175.8(3) . . . . ?
C26 C27 C28 C23 1.3(5) . . . . ?
N2 C27 C28 O1 0.9(4) . . . . ?
C26 C27 C28 O1 178.0(3) . . . . ?
C16 O1 C28 C23 37.9(4) . . . . ?
Mg1 O1 C28 C23 175.7(2) . . . . ?
K1 O1 C28 C23 -68.1(5) . . . . ?
C16 O1 C28 C27 -139.1(3) . . . . ?
Mg1 O1 C28 C27 -1.3(3) . . . . ?
K1 O1 C28 C27 114.9(4) . . . . ?
C20 C19 C30 C29 -100.3(5) . . . . ?
C18 C19 C30 C29 78.5(5) . . . . ?
C26 C25 C34 C33 71.7(6) . . . . ?
C24 C25 C34 C33 -104.1(5) . . . . ?
C27 N2 C35 C40 67.3(4) . . . . ?
Mg1 N2 C35 C40 -101.8(3) . . . . ?
C27 N2 C35 C36 -116.0(3) . . . . ?
Mg1 N2 C35 C36 74.9(4) . . . . ?
C27 N2 C35 K2 154.3(2) . . . . ?
Mg1 N2 C35 K2 -14.8(3) . . . . ?
N2 C35 C36 C37 -173.2(3) . . . . ?
C40 C35 C36 C37 3.7(5) . . . . ?
K2 C35 C36 C37 -63.9(3) . . . . ?
N2 C35 C36 C41 12.5(5) . . . . ?
C40 C35 C36 C41 -170.7(3) . . . . ?
K2 C35 C36 C41 121.7(3) . . . . ?
N2 C35 C36 K2 -109.3(3) . . . . ?
C40 C35 C36 K2 67.5(3) . . . . ?
C35 C36 C37 C38 -1.7(6) . . . . ?
C41 C36 C37 C38 172.6(4) . . . . ?
K2 C36 C37 C38 -65.5(4) . . . . ?
C35 C36 C37 K2 63.7(3) . . . . ?
C41 C36 C37 K2 -122.0(3) . . . . ?
C36 C37 C38 C39 -1.6(7) . . . . ?
K2 C37 C38 C39 -68.7(4) . . . . ?
C36 C37 C38 C44 -172.5(8) . . . . ?
K2 C37 C38 C44 120.4(9) . . . . ?
C36 C37 C38 C102 171.4(8) . . . . ?
K2 C37 C38 C102 104.3(8) . . . . ?
C36 C37 C38 K2 67.1(4) . . . . ?
C37 C38 C39 C40 3.0(7) . . . . ?
C44 C38 C39 C40 174.1(8) . . . . ?
C102 C38 C39 C40 -170.2(8) . . . . ?
K2 C38 C39 C40 -66.8(4) . . . . ?
C37 C38 C39 K2 69.8(4) . . . . ?
C44 C38 C39 K2 -119.1(8) . . . . ?
C102 C38 C39 K2 -103.4(8) . . . . ?
C38 C39 C40 C35 -1.1(6) . . . . ?
K2 C39 C40 C35 -67.8(3) . . . . ?
C38 C39 C40 C47 178.9(4) . . . . ?
K2 C39 C40 C47 112.3(3) . . . . ?
C38 C39 C40 K2 66.7(4) . . . . ?
N2 C35 C40 C39 174.4(3) . . . . ?
C36 C35 C40 C39 -2.3(5) . . . . ?
K2 C35 C40 C39 66.9(3) . . . . ?
N2 C35 C40 C47 -5.6(5) . . . . ?
C36 C35 C40 C47 177.7(3) . . . . ?
K2 C35 C40 C47 -113.1(3) . . . . ?
N2 C35 C40 K2 107.5(3) . . . . ?
C36 C35 C40 K2 -69.2(3) . . . . ?
C37 C36 C41 C43 14.7(5) . . . . ?
C35 C36 C41 C43 -171.0(3) . . . . ?
K2 C36 C41 C43 -78.7(4) . . . . ?
C37 C36 C41 C42 -107.0(4) . . . . ?
C35 C36 C41 C42 67.3(4) . . . . ?
K2 C36 C41 C42 159.6(2) . . . . ?
C37 C38 C44 C45 24.5(18) . . . . ?
C39 C38 C44 C45 -146.2(12) . . . . ?
K2 C38 C44 C45 121.3(13) . . . . ?
C37 C38 C44 C46 -120.4(9) . . . . ?
C39 C38 C44 C46 68.8(13) . . . . ?
K2 C38 C44 C46 -23.7(12) . . . . ?
C39 C40 C47 C49 -65.7(4) . . . . ?
C35 C40 C47 C49 114.3(4) . . . . ?
K2 C40 C47 C49 22.3(3) . . . . ?
C39 C40 C47 C48 58.0(5) . . . . ?
C35 C40 C47 C48 -122.0(4) . . . . ?
K2 C40 C47 C48 146.0(3) . . . . ?
C66 N3 C50 C55 65.4(4) . . . . ?
Mg2 N3 C50 C55 -98.8(3) . . . . ?
C66 N3 C50 C51 -119.0(3) . . . . ?
Mg2 N3 C50 C51 76.9(3) . . . . ?
C66 N3 C50 K1 153.2(2) . . . . ?
Mg2 N3 C50 K1 -11.0(3) . . . . ?
C55 C50 C51 C52 3.2(5) . . . . ?
N3 C50 C51 C52 -172.6(3) . . . . ?
K1 C50 C51 C52 -62.9(3) . . . . ?
C55 C50 C51 C56 -171.6(3) . . . . ?
N3 C50 C51 C56 12.6(5) . . . . ?
K1 C50 C51 C56 122.2(3) . . . . ?
C55 C50 C51 K1 66.2(3) . . . . ?
N3 C50 C51 K1 -109.6(3) . . . . ?
C50 C51 C52 C53 -1.8(5) . . . . ?
C56 C51 C52 C53 173.0(3) . . . . ?
K1 C51 C52 C53 -66.6(3) . . . . ?
C50 C51 C52 K1 64.8(3) . . . . ?
C56 C51 C52 K1 -120.4(3) . . . . ?
C51 C52 C53 C54 -0.8(5) . . . . ?
K1 C52 C53 C54 -70.0(3) . . . . ?
C51 C52 C53 C59 180.0(3) . . . . ?
K1 C52 C53 C59 110.8(3) . . . . ?
C51 C52 C53 K1 69.2(3) . . . . ?
C52 C53 C54 C55 2.1(5) . . . . ?
C59 C53 C54 C55 -178.7(3) . . . . ?
K1 C53 C54 C55 -68.2(3) . . . . ?
C52 C53 C54 K1 70.3(3) . . . . ?
C59 C53 C54 K1 -110.5(3) . . . . ?
C53 C54 C55 C50 -0.6(5) . . . . ?
K1 C54 C55 C50 -66.9(3) . . . . ?
C53 C54 C55 C62 178.8(3) . . . . ?
K1 C54 C55 C62 112.6(3) . . . . ?
C53 C54 C55 K1 66.2(3) . . . . ?
N3 C50 C55 C54 173.6(3) . . . . ?
C51 C50 C55 C54 -2.0(5) . . . . ?
K1 C50 C55 C54 64.7(3) . . . . ?
N3 C50 C55 C62 -5.8(5) . . . . ?
C51 C50 C55 C62 178.5(3) . . . . ?
K1 C50 C55 C62 -114.7(3) . . . . ?
N3 C50 C55 K1 108.9(3) . . . . ?
C51 C50 C55 K1 -66.8(3) . . . . ?
C52 C51 C56 C57 -107.0(4) . . . . ?
C50 C51 C56 C57 67.8(4) . . . . ?
K1 C51 C56 C57 162.6(2) . . . . ?
C52 C51 C56 C58 15.5(5) . . . . ?
C50 C51 C56 C58 -169.7(3) . . . . ?
K1 C51 C56 C58 -74.9(3) . . . . ?
C52 C53 C59 C61 -119.3(4) . . . . ?
C54 C53 C59 C61 61.6(5) . . . . ?
K1 C53 C59 C61 -28.8(4) . . . . ?
C52 C53 C59 C60 115.1(4) . . . . ?
C54 C53 C59 C60 -64.0(5) . . . . ?
K1 C53 C59 C60 -154.4(3) . . . . ?
C54 C55 C62 C64 -64.1(4) . . . . ?
C50 C55 C62 C64 115.3(3) . . . . ?
K1 C55 C62 C64 21.9(3) . . . . ?
C54 C55 C62 C63 59.5(4) . . . . ?
C50 C55 C62 C63 -121.1(3) . . . . ?
K1 C55 C62 C63 145.5(2) . . . . ?
C77 O2 C65 C70 38.2(4) . . . . ?
Mg2 O2 C65 C70 176.9(3) . . . . ?
K2 O2 C65 C70 -68.5(5) . . . . ?
C77 O2 C65 C66 -138.6(3) . . . . ?
Mg2 O2 C65 C66 0.1(4) . . . . ?
K2 O2 C65 C66 114.7(3) . . . . ?
C50 N3 C66 C65 -167.8(3) . . . . ?
Mg2 N3 C66 C65 -2.5(4) . . . . ?
C50 N3 C66 C67 13.5(5) . . . . ?
Mg2 N3 C66 C67 178.7(3) . . . . ?
C70 C65 C66 N3 -175.0(3) . . . . ?
O2 C65 C66 N3 1.6(4) . . . . ?
C70 C65 C66 C67 3.9(5) . . . . ?
O2 C65 C66 C67 -179.5(3) . . . . ?
N3 C66 C67 C68 178.1(3) . . . . ?
C65 C66 C67 C68 -0.7(5) . . . . ?
C66 C67 C68 C69 -2.0(6) . . . . ?
C66 C67 C68 C79 -179.9(4) . . . . ?
C67 C68 C69 C70 1.8(6) . . . . ?
C79 C68 C69 C70 179.7(4) . . . . ?
C66 C65 C70 C69 -4.2(6) . . . . ?
O2 C65 C70 C69 179.4(3) . . . . ?
C66 C65 C70 C71 175.2(3) . . . . ?
O2 C65 C70 C71 -1.2(5) . . . . ?
C68 C69 C70 C65 1.1(6) . . . . ?
C68 C69 C70 C71 -178.2(4) . . . . ?
C65 C70 C71 C72 -33.4(5) . . . . ?
C69 C70 C71 C72 145.9(4) . . . . ?
C65 C70 C71 C80 -156.3(4) . . . . ?
C69 C70 C71 C80 23.0(6) . . . . ?
C65 C70 C71 C81 84.9(4) . . . . ?
C69 C70 C71 C81 -95.9(4) . . . . ?
C80 C71 C72 C77 156.4(4) . . . . ?
C70 C71 C72 C77 34.0(5) . . . . ?
C81 C71 C72 C77 -84.3(4) . . . . ?
C80 C71 C72 C73 -25.0(6) . . . . ?
C70 C71 C72 C73 -147.4(4) . . . . ?
C81 C71 C72 C73 94.3(5) . . . . ?
C77 C72 C73 C74 -0.2(7) . . . . ?
C71 C72 C73 C74 -178.8(5) . . . . ?
C72 C73 C74 C75 -1.5(9) . . . . ?
C72 C73 C74 C83 179.3(7) . . . . ?
C72 C73 C74 C106 152.5(11) . . . . ?
C73 C74 C75 C76 -0.8(9) . . . . ?
C83 C74 C75 C76 178.4(7) . . . . ?
C106 C74 C75 C76 -154.5(11) . . . . ?
C84 N4 C76 C75 13.4(6) . . . . ?
Mg2 N4 C76 C75 -176.9(4) . . . . ?
K2 N4 C76 C75 -111.9(5) . . . . ?
C84 N4 C76 C77 -169.5(3) . . . . ?
Mg2 N4 C76 C77 0.2(5) . . . . ?
K2 N4 C76 C77 65.2(3) . . . . ?
C84 N4 C76 K2 125.3(3) . . . . ?
Mg2 N4 C76 K2 -65.0(2) . . . . ?
C74 C75 C76 N4 -178.4(5) . . . . ?
C74 C75 C76 C77 4.4(8) . . . . ?
C74 C75 C76 K2 85.9(6) . . . . ?
C73 C72 C77 C76 4.5(6) . . . . ?
C71 C72 C77 C76 -176.8(4) . . . . ?
C73 C72 C77 O2 -178.8(4) . . . . ?
C71 C72 C77 O2 -0.1(5) . . . . ?
C73 C72 C77 K2 -92.3(4) . . . . ?
C71 C72 C77 K2 86.4(4) . . . . ?
N4 C76 C77 C72 175.9(4) . . . . ?
C75 C76 C77 C72 -6.5(6) . . . . ?
K2 C76 C77 C72 -115.0(4) . . . . ?
N4 C76 C77 O2 -0.9(5) . . . . ?
C75 C76 C77 O2 176.6(4) . . . . ?
K2 C76 C77 O2 68.2(3) . . . . ?
N4 C76 C77 K2 -69.1(3) . . . . ?
C75 C76 C77 K2 108.4(4) . . . . ?
C65 O2 C77 C72 -37.7(4) . . . . ?
Mg2 O2 C77 C72 -175.9(3) . . . . ?
K2 O2 C77 C72 111.3(3) . . . . ?
C65 O2 C77 C76 139.3(3) . . . . ?
Mg2 O2 C77 C76 1.2(4) . . . . ?
K2 O2 C77 C76 -71.6(3) . . . . ?
C65 O2 C77 K2 -149.0(2) . . . . ?
Mg2 O2 C77 K2 72.80(14) . . . . ?
C69 C68 C79 C78 -94.2(5) . . . . ?
C67 C68 C79 C78 83.7(5) . . . . ?
C75 C74 C83 C82 -41.7(13) . . . . ?
C73 C74 C83 C82 137.6(8) . . . . ?
C76 N4 C84 C85 -108.7(4) . . . . ?
Mg2 N4 C84 C85 83.0(4) . . . . ?
K2 N4 C84 C85 -21.0(4) . . . . ?
C76 N4 C84 C89 70.9(4) . . . . ?
Mg2 N4 C84 C89 -97.3(4) . . . . ?
K2 N4 C84 C89 158.6(3) . . . . ?
C89 C84 C85 C86 -1.3(5) . . . . ?
N4 C84 C85 C86 178.3(3) . . . . ?
C89 C84 C85 C90 -178.6(3) . . . . ?
N4 C84 C85 C90 1.1(5) . . . . ?
C84 C85 C86 C87 -0.6(6) . . . . ?
C90 C85 C86 C87 176.7(4) . . . . ?
C85 C86 C87 C88 1.9(7) . . . . ?
C85 C86 C87 C107 -177.5(8) . . . . ?
C85 C86 C87 C93 178.6(6) . . . . ?
C86 C87 C88 C89 -1.5(7) . . . . ?
C107 C87 C88 C89 177.9(8) . . . . ?
C93 C87 C88 C89 -178.1(6) . . . . ?
C87 C88 C89 C84 -0.4(7) . . . . ?
C87 C88 C89 C96 178.8(4) . . . . ?
C85 C84 C89 C88 1.7(6) . . . . ?
N4 C84 C89 C88 -177.9(4) . . . . ?
C85 C84 C89 C96 -177.4(4) . . . . ?
N4 C84 C89 C96 3.0(6) . . . . ?
C86 C85 C90 C91 32.8(5) . . . . ?
C84 C85 C90 C91 -150.0(4) . . . . ?
C86 C85 C90 C92 -91.1(4) . . . . ?
C84 C85 C90 C92 86.2(4) . . . . ?
C86 C85 C90 K2 -162.1(3) . . . . ?
C84 C85 C90 K2 15.2(4) . . . . ?
C85 C90 C92 K2 -109.3(3) . . . . ?
C91 C90 C92 K2 123.8(3) . . . . ?
C86 C87 C93 C94 112.2(9) . . . . ?
C88 C87 C93 C94 -71.2(11) . . . . ?
C86 C87 C93 C95 -126.5(9) . . . . ?
C88 C87 C93 C95 50.0(11) . . . . ?
C88 C89 C96 C97 -56.6(6) . . . . ?
C84 C89 C96 C97 122.5(5) . . . . ?
C88 C89 C96 C98 66.2(6) . . . . ?
C84 C89 C96 C98 -114.7(5) . . . . ?
C5 C4 C99 C100 -53.7(11) . . . . ?
C3 C4 C99 C100 129.5(9) . . . . ?
C5 C4 C99 C101 67.4(11) . . . . ?
C3 C4 C99 C101 -109.5(9) . . . . ?
C37 C38 C102 C104 31.7(15) . . . . ?
C39 C38 C102 C104 -155.3(9) . . . . ?
K2 C38 C102 C104 119.8(11) . . . . ?
C37 C38 C102 C103 -96.7(11) . . . . ?
C39 C38 C102 C103 76.2(13) . . . . ?
K2 C38 C102 C103 -8.7(11) . . . . ?
C104 C102 C103 K2 -120.7(9) . . . . ?
C38 C102 C103 K2 7.5(10) . . . . ?
C75 C74 C106 C105 -108.4(17) . . . . ?
C73 C74 C106 C105 96.9(18) . . . . ?
C86 C87 C107 C109 46(2) . . . . ?
C88 C87 C107 C109 -133.8(15) . . . . ?
C86 C87 C107 C108 -84.2(18) . . . . ?
C88 C87 C107 C108 96.4(18) . . . . ?
C110 C111 C112 C113 178.0(14) . . . . ?
C111 C112 C113 C114 -179.8(12) . . . . ?
C115 C116 C117 C118 178.9(13) . . . . ?
C116 C117 C118 C119 -175.6(15) . . . . ?
C120 C121 C122 C123 -70.5(19) . . . . ?
C121 C122 C123 C124 -178.5(13) . . . . ?
C125 C126 C127 C128 167.2(19) . . . . ?
C126 C127 C128 C129 174.2(19) . . . . ?
C130 C131 C132 C133 178.0(16) . . . . ?
C131 C132 C133 C134 37(3) . . . . ?
